data_7710828
loop_
_publ_author_name
'Burt, Liam K.'
'Dewhurst, Rian D.'
'Hill, Anthony F.'
'Kong, Richard Y.'
'Nahon, Emily E.'
'Onn, Chee S.'

_publ_section_title
;
 Heterobimetallic \m2-halocarbyne complexes
;
_journal_name_full 'Dalton Transactions'
_journal_paper_doi 10.1039/D2DT01558G
_journal_year 2022
_chemical_formula_moiety '2(C54 H52 B Cl N6 O2 P2 Pt0.97 W0.97), 0.06(Pt W), 2(C2 H3 N)'
_chemical_formula_sum 'C112 H110 B2 Cl2 N14 O4 P4 Pt2 W2'
_chemical_formula_weight 2690.41
_chemical_properties_physical Moisture-sensitive,Heat-sensitive
_space_group_crystal_system triclinic
_space_group_IT_number 2
_space_group_name_Hall '-P 1'
_space_group_name_H-M_alt 'P -1'
_atom_sites_solution_hydrogens geom
_atom_sites_solution_primary dual
_audit_creation_date 2021-05-04
_audit_creation_method
;
Olex2 1.5-alpha
(compiled 2021.04.28 svn.r794ee209 for OlexSys, GUI svn.r6317)
;
_audit_update_record
;
2022-05-15 deposited with the CCDC.	2022-07-27 downloaded from the CCDC.
;
_cell_angle_alpha 71.013(2)
_cell_angle_beta 80.492(2)
_cell_angle_gamma 78.1020(10)
_cell_formula_units_Z 2
_cell_length_a 11.5580(2)
_cell_length_b 21.0234(3)
_cell_length_c 24.0391(5)
_cell_measurement_reflns_used 27032
_cell_measurement_temperature 150.01(10)
_cell_measurement_theta_max 73.6490
_cell_measurement_theta_min 3.8850
_cell_volume 5374.29(18)
_computing_cell_refinement 'CrysAlisPro 1.171.40.79a (Rigaku OD, 2020)'
_computing_data_collection 'CrysAlisPro 1.171.40.79a (Rigaku OD, 2020)'
_computing_data_reduction 'CrysAlisPro 1.171.40.79a (Rigaku OD, 2020)'
_computing_molecular_graphics 'Olex2 1.5-alpha (Dolomanov et al., 2009)'
_computing_publication_material 'Olex2 1.5-alpha (Dolomanov et al., 2009)'
_computing_structure_refinement 'SHELXL 2018/3 (Sheldrick, 2015)'
_computing_structure_solution 'SHELXT 2018/2 (Sheldrick, 2018)'
_diffrn_ambient_environment N~2~
_diffrn_ambient_temperature 150.01(10)
_diffrn_detector 'CCD plate'
_diffrn_detector_area_resol_mean 8.1297
_diffrn_detector_type EosS2
_diffrn_measured_fraction_theta_full 0.998
_diffrn_measured_fraction_theta_max 0.993
_diffrn_measurement_details
;
List of Runs (angles in degrees, time in seconds):

  # Type    Start    End  Width  t~exp~   \w     \q     \k     \f   Frames
#--------------------------------------------------------------------------
  1  \w      3.00  29.00   1.00    2.48    --   37.29  90.00 -34.44   26
  2  \w     18.00 106.00   1.00    2.48    --   37.29  38.00  30.00   88
  3  \w     18.00 106.00   1.00    2.48    --   37.29  38.00-180.00   88
  4  \w      4.00  30.00   1.00    2.48    --   37.29  88.00 177.27   26
  5  \w      8.00  42.00   1.00    2.48    --   37.29  81.00 -93.63   34
  6  \w     13.00 104.00   1.00    2.48    --   37.29  72.00-138.26   91
  7  \w    -32.00  56.00   1.00    2.48    --   37.29 -38.00-150.00   88
  8  \w      8.00 109.00   1.00    2.48    --   37.29  19.00   0.00  101
  9  \w     27.00  91.00   1.00    2.48    --   37.29-125.00  90.00   64
 10  \w     21.00 105.00   1.00    2.48    --   37.29  57.00  90.00   84
 11  \w     41.00 136.00   1.00    9.91    --  111.00 -25.00 150.00   95
 12  \w    103.00 178.00   1.00    9.91    --  111.00  77.00 -60.00   75
 13  \w     44.00 131.00   1.00    9.91    --  111.00 -64.00 -60.00   87
 14  \w     41.00 109.00   1.00    9.91    --  111.00-111.00 -30.00   68
 15  \w     42.00 130.00   1.00    9.91    --  111.00 -38.00-180.00   88
 16  \w     41.00 109.00   1.00    9.91    --  111.00-111.00-180.00   68
 17  \w     91.00 178.00   1.00    9.91    --  111.00  64.00-180.00   87
 18  \w     41.00 136.00   1.00    9.91    --  111.00 -25.00   0.00   95
 19  \w     41.00 109.00   1.00    9.91    --  111.00-111.00-120.00   68
 20  \w     41.00 109.00   1.00    9.91    --  111.00-111.00 120.00   68
 21  \w     41.00 109.00   1.00    9.91    --  111.00-111.00  30.00   68
 22  \w     44.00 131.00   1.00    9.91    --  111.00 -64.00  90.00   87
 23  \w     41.00 136.00   1.00    9.91    --  111.00 -25.00-120.00   95
 24  \w     43.00 138.00   1.00    9.91    --  111.00 -77.00-120.00   95
 25  \w     41.00 109.00   1.00    9.91    --  111.00-111.00  90.00   68
 26  \w     42.00 178.00   1.00    9.91    --  111.00   0.00 -60.00  136
 27  \w    -64.00  30.00   1.00    2.48    --  -37.29  77.00   0.00   94
 28  \w      4.00  30.00   1.00    2.48    --   37.29  88.00  52.19   26
 29  \w     27.00  91.00   1.00    2.48    --   37.29-125.00 -90.00   64
 30  \w      4.00  30.00   1.00    2.48    --   37.29  88.00 123.91   26
 31  \w    -21.00  64.00   1.00    2.48    --   37.29 -77.00 -60.00   85
 32  \w      4.00  30.00   1.00    2.48    --   37.29  88.00  25.28   26
 33  \w    -32.00  56.00   1.00    2.48    --   37.29 -38.00  60.00   88
 34  \w    -30.00  54.00   1.00    2.48    --   37.29 -57.00   0.00   84
 35  \w      6.00  76.00   1.00    2.48    --   37.29 -99.00-180.00   70
;
_diffrn_measurement_device 'four-circle diffractometer'
_diffrn_measurement_device_type 'SuperNova, Dual, Cu at home/near, EosS2'
_diffrn_measurement_method '\w scans'
_diffrn_orient_matrix_type 'CrysAlisPro convention (1999,Acta A55,543-557)'
_diffrn_orient_matrix_UB_11 -0.1349722000
_diffrn_orient_matrix_UB_12 0.0031598000
_diffrn_orient_matrix_UB_13 0.0174636000
_diffrn_orient_matrix_UB_21 0.0152838000
_diffrn_orient_matrix_UB_22 -0.0780973000
_diffrn_orient_matrix_UB_23 0.0149785000
_diffrn_orient_matrix_UB_31 0.0177421000
_diffrn_orient_matrix_UB_32 -0.0078156000
_diffrn_orient_matrix_UB_33 0.0641567000
_diffrn_radiation_monochromator mirror
_diffrn_radiation_probe x-ray
_diffrn_radiation_type 'Cu K\a'
_diffrn_radiation_wavelength 1.54184
_diffrn_reflns_av_R_equivalents 0.0346
_diffrn_reflns_av_unetI/netI 0.0364
_diffrn_reflns_Laue_measured_fraction_full 0.998
_diffrn_reflns_Laue_measured_fraction_max 0.993
_diffrn_reflns_limit_h_max 14
_diffrn_reflns_limit_h_min -14
_diffrn_reflns_limit_k_max 25
_diffrn_reflns_limit_k_min -25
_diffrn_reflns_limit_l_max 29
_diffrn_reflns_limit_l_min -20
_diffrn_reflns_number 61874
_diffrn_reflns_point_group_measured_fraction_full 0.998
_diffrn_reflns_point_group_measured_fraction_max 0.993
_diffrn_reflns_theta_full 67.684
_diffrn_reflns_theta_max 72.129
_diffrn_reflns_theta_min 3.880
_diffrn_source 'micro-focus sealed X-ray tube'
_diffrn_source_type 'SuperNova (Cu) X-ray Source'
_exptl_absorpt_coefficient_mu 10.095
_exptl_absorpt_correction_T_max 0.753
_exptl_absorpt_correction_T_min 0.496
_exptl_absorpt_correction_type gaussian
_exptl_absorpt_process_details
;
CrysAlisPro 1.171.40.79a (Rigaku Oxford Diffraction, 2020)
Numerical absorption correction based on gaussian integration over
			a multifaceted crystal model
Empirical absorption correction using spherical harmonics,
 implemented in SCALE3 ABSPACK scaling algorithm.
;
_exptl_crystal_colour 'clear light red'
_exptl_crystal_density_diffrn 1.663
_exptl_crystal_description block
_exptl_crystal_F_000 2640
_exptl_crystal_recrystallization_method 'Re-crystallisation from solvent: THF, MeCN'
_exptl_crystal_size_max 0.092
_exptl_crystal_size_mid 0.052
_exptl_crystal_size_min 0.047
_refine_diff_density_max 3.114
_refine_diff_density_min -2.017
_refine_diff_density_rms 0.134
_refine_ls_extinction_method none
_refine_ls_goodness_of_fit_ref 1.134
_refine_ls_hydrogen_treatment constr
_refine_ls_matrix_type full
_refine_ls_number_parameters 1357
_refine_ls_number_reflns 21031
_refine_ls_number_restraints 22
_refine_ls_restrained_S_all 1.133
_refine_ls_R_factor_all 0.0498
_refine_ls_R_factor_gt 0.0439
_refine_ls_shift/su_max 0.002
_refine_ls_shift/su_mean 0.000
_refine_ls_structure_factor_coef Fsqd
_refine_ls_weighting_details 'w=1/[\s^2^(Fo^2^)+(0.0233P)^2^+39.0675P] where P=(Fo^2^+2Fc^2^)/3'
_refine_ls_weighting_scheme calc
_refine_ls_wR_factor_gt 0.0966
_refine_ls_wR_factor_ref 0.0995
_reflns_Friedel_coverage 0.000
_reflns_number_gt 18930
_reflns_number_total 21031
_reflns_threshold_expression 'I > 2\s(I)'
_cod_data_source_file d2dt01558g2.cif
_cod_data_source_block lb052_faces
_cod_database_code 7710828
_publcif_datablock.id {85e3c5fe-faa5-42ba-83fa-1e16079fef66}

_shelx_shelxl_version_number 2018/3
_chemical_oxdiff_formula C111H108.5B2Cl2N13.5O4P4Pt2W2
_chemical_oxdiff_usercomment 'Vap Diff. THF/MeCN. r.t.'
_shelx_space_group_comment
;
The symmetry employed for this shelxl refinement is uniquely defined
by the following loop, which should always be used as a source of
symmetry information in preference to the above space-group names.
They are only intended as comments.
;
_reflns_odcompleteness_completeness 99.35
_reflns_odcompleteness_iscentric 1
_reflns_odcompleteness_theta 71.98
_olex2_refinement_description
;
1. Fixed Uiso
 At 1.2 times of:
  All B(H) groups, All C(H) groups
 At 1.5 times of:
  All C(H,H,H) groups
2. Rigid bond restraints
 C2B, O1B
 with sigma for 1-2 distances of 0.01 and sigma for 1-3 distances of 0.01
 N3, C2, C7
 with sigma for 1-2 distances of 0.01 and sigma for 1-3 distances of 0.01
3. Uiso/Uaniso restraints and constraints
C2B \\sim O1B: within 1.16A with sigma of 0.02 and sigma for terminal atoms of
0.04 within 1.16A
N3 \\sim C2 \\sim C7: within 1.7A with sigma of 0.04 and sigma for terminal
atoms of 0.08 within 1.7A
4. Others
 Fixed Sof: Pt1B(0.97) W1B(0.97) Pt1C(0.03) W1C(0.03) Pt1D(0.03) W2D(0.03)
 Pt1A(0.97) W1A(0.97) N8(0.5) C73(0.5) H73C(0.5) H73D(0.5) H73E(0.5) C74(0.5)
 C2(0.5) N3(0.5) C7(0.5) H7A(0.5) H7B(0.5) H7C(0.5)
5.a Ternary CH refined with riding coordinates:
 B1B(H1B), B1A(H1A)
5.b Aromatic/amide H refined with riding coordinates:
 C6B(H6B), C11B(H11B), C16B(H16B), C21B(H21B), C22B(H22B), C23B(H23B),
 C24B(H24B), C25B(H25B), C31B(H31B), C32B(H32B), C33B(H33B), C34B(H34B),
 C35B(H35B), C41B(H41B), C42B(H42B), C43B(H43B), C44B(H44B), C45B(H45B),
 C51B(H51B), C52B(H52B), C53B(H53B), C54B(H54B), C55B(H55B), C61B(H61B),
 C62B(H62B), C63B(H63B), C64B(H64B), C65B(H65B), C71B(H71B), C72B(H72B),
 C73B(H73B), C74B(H74B), C75B(H75B), C6A(H6A), C11A(H11A), C16A(H16A),
 C21A(H21A), C22A(H22A), C23A(H23A), C24A(H24A), C25A(H25A), C31A(H31A),
 C32A(H32A), C33A(H33A), C34A(H34A), C35A(H35A), C41A(H41A), C42A(H42A),
 C43A(H43A), C44A(H44A), C45A(H45A), C51A(H51A), C52A(H52A), C53A(H53A),
 C54A(H54A), C55A(H55A), C61A(H61A), C62A(H62A), C63A(H63A), C64A(H64A),
 C65A(H65A), C71A(H71A), C72A(H72A), C73A(H73A), C74A(H74A), C75A(H75A)
5.c Idealised Me refined as rotating group:
 C4B(H4BA,H4BB,H4BC), C8B(H8BA,H8BB,H8BC), C9B(H9BA,H9BB,H9BC), C13B(H13A,H13B,
 H13C), C14B(H14A,H14B,H14C), C18B(H18A,H18B,H18C), C4A(H4AA,H4AB,H4AC),
 C8A(H8AA,H8AB,H8AC), C9A(H9AA,H9AB,H9AC), C13A(H13D,H13E,H13F), C14A(H14D,H14E,
 H14F), C18A(H18D,H18E,H18F), C71(H71C,H71D,H71E), C73(H73C,H73D,H73E), C7(H7A,
 H7B,H7C)
;
_ins_header
;
TITL LB052_faces in P-1 
REM P-1 (#2 in standard setting)
CELL 1.54184  11.557974  21.023448  24.039096  71.0128  80.4924  78.1019
ZERR    2.00   0.000229   0.000288   0.000489   0.0015   0.0017   0.0014
LATT  1
SFAC C H B N O P Cl W Pt
UNIT 222.00 217.00 4.00 27.00 8.00 8.00 4.00 4.00 4.00
TREF
HKLF 4
END
;
_olex2_submission_special_instructions 'No special instructions were received'
_oxdiff_exptl_absorpt_empirical_details
;
Empirical correction (ABSPACK) includes:
- Absorption correction using spherical harmonics
- Frame scaling
;
_oxdiff_exptl_absorpt_empirical_full_max 1.353
_oxdiff_exptl_absorpt_empirical_full_min 0.745
_publcif_funding_html
;
;

loop_
_space_group_symop_operation_xyz
'x, y, z'
'-x, -y, -z'

loop_
_atom_site_label
_atom_site_type_symbol
_atom_site_fract_x
_atom_site_fract_y
_atom_site_fract_z
_atom_site_U_iso_or_equiv
_atom_site_adp_type
_atom_site_occupancy
_atom_site_site_symmetry_order
_atom_site_calc_flag
_atom_site_refinement_flags_posn
_atom_site_refinement_flags_adp
_atom_site_refinement_flags_occupancy
_atom_site_disorder_assembly
_atom_site_disorder_group
Pt1B Pt 0.62178(2) 0.43433(2) 0.22187(2) 0.02097(6) Uani 0.97 1 d . . P A 1
W1B W 0.40789(2) 0.47905(2) 0.28181(2) 0.02093(6) Uani 0.97 1 d . . P A 1
Cl1B Cl 0.49949(15) 0.30718(8) 0.32801(8) 0.0372(4) Uani 1 1 d . . . A 1
P1B P 0.74487(14) 0.33909(8) 0.21093(7) 0.0242(3) Uani 1 1 d . . . A 1
P2B P 0.70431(14) 0.51866(8) 0.14350(7) 0.0233(3) Uani 1 1 d . . . A 1
O1B O 0.5886(4) 0.5790(2) 0.2633(2) 0.0320(10) Uani 1 1 d . U . A 1
O2B O 0.3673(5) 0.5225(3) 0.1476(2) 0.0453(13) Uani 1 1 d . . . A 1
N1B N 0.2658(4) 0.5658(3) 0.2930(2) 0.0246(10) Uani 1 1 d . . . A 1
N2B N 0.1840(4) 0.5571(3) 0.3422(2) 0.0254(11) Uani 1 1 d . . . A 1
N3B N 0.4087(4) 0.4615(3) 0.3790(2) 0.0236(10) Uani 1 1 d . . . A 1
N4B N 0.3034(5) 0.4651(3) 0.4156(2) 0.0245(10) Uani 1 1 d . . . A 1
N5B N 0.2474(4) 0.4266(3) 0.3113(2) 0.0248(10) Uani 1 1 d . . . A 1
N6B N 0.1693(5) 0.4355(3) 0.3589(2) 0.0257(11) Uani 1 1 d . . . A 1
C1B C 0.5059(6) 0.3903(3) 0.2865(3) 0.0289(13) Uani 1 1 d . . . A 1
C2B C 0.5307(6) 0.5397(4) 0.2652(3) 0.0331(14) Uani 1 1 d . U . A 1
C3B C 0.3851(6) 0.5063(4) 0.1968(3) 0.0348(15) Uani 1 1 d . . . A 1
C4B C 0.3124(7) 0.6617(4) 0.2024(3) 0.0391(16) Uani 1 1 d . . . A 1
H4BA H 0.395115 0.654175 0.207893 0.059 Uiso 1 1 calc R U . A 1
H4BB H 0.284121 0.709853 0.188429 0.059 Uiso 1 1 calc R U . A 1
H4BC H 0.302530 0.640738 0.173877 0.059 Uiso 1 1 calc R U . A 1
C5B C 0.2432(6) 0.6314(3) 0.2599(3) 0.0283(13) Uani 1 1 d . . . A 1
C6B C 0.1465(6) 0.6652(3) 0.2885(3) 0.0326(14) Uani 1 1 d . . . A 1
H6B H 0.112489 0.710941 0.275289 0.039 Uiso 1 1 calc R U . A 1
C7B C 0.1119(6) 0.6179(3) 0.3397(3) 0.0286(13) Uani 1 1 d . . . A 1
C8B C 0.0146(6) 0.6265(4) 0.3873(3) 0.0396(16) Uani 1 1 d . . . A 1
H8BA H -0.039076 0.595176 0.392704 0.059 Uiso 1 1 calc R U . A 1
H8BB H -0.027826 0.672357 0.376113 0.059 Uiso 1 1 calc R U . A 1
H8BC H 0.048159 0.617561 0.423549 0.059 Uiso 1 1 calc R U . A 1
C9B C 0.6252(6) 0.4420(5) 0.3905(4) 0.0443(19) Uani 1 1 d . . . A 1
H9BA H 0.633931 0.441510 0.350208 0.066 Uiso 1 1 calc R U . A 1
H9BB H 0.668958 0.400809 0.414023 0.066 Uiso 1 1 calc R U . A 1
H9BC H 0.655215 0.480571 0.392183 0.066 Uiso 1 1 calc R U . A 1
C10B C 0.4968(6) 0.4469(3) 0.4139(3) 0.0305(14) Uani 1 1 d . . . A 1
C11B C 0.4490(6) 0.4402(3) 0.4721(3) 0.0318(14) Uani 1 1 d . . . A 1
H11B H 0.490482 0.429814 0.504820 0.038 Uiso 1 1 calc R U . A 1
C12B C 0.3282(6) 0.4522(3) 0.4713(3) 0.0302(14) Uani 1 1 d . . . A 1
C13B C 0.2334(7) 0.4497(4) 0.5220(3) 0.0418(17) Uani 1 1 d . . . A 1
H13A H 0.177571 0.491388 0.513379 0.063 Uiso 1 1 calc R U . A 1
H13B H 0.268697 0.444004 0.557088 0.063 Uiso 1 1 calc R U . A 1
H13C H 0.193071 0.411994 0.527979 0.063 Uiso 1 1 calc R U . A 1
C14B C 0.2623(6) 0.3637(4) 0.2378(3) 0.0363(15) Uani 1 1 d . . . A 1
H14A H 0.249719 0.402605 0.203422 0.055 Uiso 1 1 calc R U . A 1
H14B H 0.226760 0.327630 0.234910 0.055 Uiso 1 1 calc R U . A 1
H14C H 0.346086 0.348658 0.240115 0.055 Uiso 1 1 calc R U . A 1
C15B C 0.2067(6) 0.3830(3) 0.2920(3) 0.0277(13) Uani 1 1 d . . . A 1
C16B C 0.1058(6) 0.3621(3) 0.3280(3) 0.0325(14) Uani 1 1 d . . . A 1
H16B H 0.062224 0.331141 0.324678 0.039 Uiso 1 1 calc R U . A 1
C17B C 0.0834(6) 0.3969(3) 0.3697(3) 0.0321(14) Uani 1 1 d . . . A 1
C18B C -0.0138(7) 0.3955(4) 0.4184(4) 0.048(2) Uani 1 1 d . . . A 1
H18A H -0.062944 0.439548 0.411213 0.071 Uiso 1 1 calc R U . A 1
H18B H 0.019547 0.384073 0.455155 0.071 Uiso 1 1 calc R U . A 1
H18C H -0.060884 0.361988 0.420531 0.071 Uiso 1 1 calc R U . A 1
C20B C 0.8208(6) 0.2885(3) 0.2762(3) 0.0292(13) Uani 1 1 d . . . A 1
C21B C 0.7875(6) 0.3058(3) 0.3285(3) 0.0311(14) Uani 1 1 d . . . A 1
H21B H 0.728100 0.342881 0.329375 0.037 Uiso 1 1 calc R U . A 1
C22B C 0.8418(6) 0.2686(4) 0.3791(3) 0.0357(15) Uani 1 1 d . . . A 1
H22B H 0.816987 0.280380 0.413750 0.043 Uiso 1 1 calc R U . A 1
C23B C 0.9315(6) 0.2147(4) 0.3788(3) 0.0359(15) Uani 1 1 d . . . A 1
H23B H 0.967587 0.190172 0.412989 0.043 Uiso 1 1 calc R U . A 1
C24B C 0.9684(7) 0.1967(4) 0.3269(3) 0.0397(16) Uani 1 1 d . . . A 1
H24B H 1.029256 0.160150 0.326440 0.048 Uiso 1 1 calc R U . A 1
C25B C 0.9145(7) 0.2333(4) 0.2761(3) 0.0372(16) Uani 1 1 d . . . A 1
H25B H 0.940226 0.221537 0.241457 0.045 Uiso 1 1 calc R U . A 1
C30B C 0.6635(6) 0.2811(3) 0.1956(3) 0.0293(13) Uani 1 1 d . . . A 1
C31B C 0.5613(7) 0.3106(4) 0.1672(3) 0.0365(15) Uani 1 1 d . . . A 1
H31B H 0.531788 0.356626 0.161623 0.044 Uiso 1 1 calc R U . A 1
C32B C 0.5026(8) 0.2723(4) 0.1471(4) 0.0461(19) Uani 1 1 d . . . A 1
H32B H 0.434512 0.292422 0.128030 0.055 Uiso 1 1 calc R U . A 1
C33B C 0.5469(8) 0.2035(4) 0.1558(4) 0.050(2) Uani 1 1 d . . . A 1
H33B H 0.510207 0.177932 0.140895 0.060 Uiso 1 1 calc R U . A 1
C34B C 0.6451(7) 0.1727(4) 0.1863(4) 0.0450(19) Uani 1 1 d . . . A 1
H34B H 0.671556 0.126089 0.194026 0.054 Uiso 1 1 calc R U . A 1
C35B C 0.7047(7) 0.2119(4) 0.2056(4) 0.0412(17) Uani 1 1 d . . . A 1
H35B H 0.772099 0.191570 0.225148 0.049 Uiso 1 1 calc R U . A 1
C40B C 0.8700(6) 0.3422(3) 0.1529(3) 0.0266(13) Uani 1 1 d . . . A 1
C41B C 0.8639(6) 0.3283(3) 0.1006(3) 0.0274(13) Uani 1 1 d . . . A 1
H41B H 0.793967 0.317509 0.094318 0.033 Uiso 1 1 calc R U . A 1
C42B C 0.9604(7) 0.3304(3) 0.0580(3) 0.0341(15) Uani 1 1 d . . . A 1
H42B H 0.955152 0.320872 0.023416 0.041 Uiso 1 1 calc R U . A 1
C43B C 1.0651(7) 0.3467(4) 0.0666(3) 0.0398(17) Uani 1 1 d . . . A 1
H43B H 1.130383 0.347225 0.038214 0.048 Uiso 1 1 calc R U . A 1
C44B C 1.0723(7) 0.3621(4) 0.1177(3) 0.0380(16) Uani 1 1 d . . . A 1
H44B H 1.141917 0.373814 0.123234 0.046 Uiso 1 1 calc R U . A 1
C45B C 0.9757(6) 0.3599(4) 0.1605(3) 0.0327(14) Uani 1 1 d . . . A 1
H45B H 0.980958 0.370375 0.194682 0.039 Uiso 1 1 calc R U . A 1
C50B C 0.7308(6) 0.4937(3) 0.0755(3) 0.0268(13) Uani 1 1 d . . . A 1
C51B C 0.6391(6) 0.4659(4) 0.0655(3) 0.0336(15) Uani 1 1 d . . . A 1
H51B H 0.573346 0.459023 0.093561 0.040 Uiso 1 1 calc R U . A 1
C52B C 0.6455(7) 0.4484(4) 0.0139(4) 0.0420(18) Uani 1 1 d . . . A 1
H52B H 0.584155 0.429981 0.007484 0.050 Uiso 1 1 calc R U . A 1
C53B C 0.7421(7) 0.4584(4) -0.0275(3) 0.0435(19) Uani 1 1 d . . . A 1
H53B H 0.746272 0.446583 -0.061950 0.052 Uiso 1 1 calc R U . A 1
C54B C 0.8327(7) 0.4857(4) -0.0184(3) 0.0407(17) Uani 1 1 d . . . A 1
H54B H 0.898237 0.492311 -0.046549 0.049 Uiso 1 1 calc R U . A 1
C55B C 0.8266(6) 0.5038(3) 0.0333(3) 0.0313(14) Uani 1 1 d . . . A 1
H55B H 0.887848 0.522711 0.039160 0.038 Uiso 1 1 calc R U . A 1
C60B C 0.8443(5) 0.5376(3) 0.1561(3) 0.0265(13) Uani 1 1 d . . . A 1
C61B C 0.8865(6) 0.5043(3) 0.2109(3) 0.0328(14) Uani 1 1 d . . . A 1
H61B H 0.844979 0.472809 0.239415 0.039 Uiso 1 1 calc R U . A 1
C62B C 0.9903(7) 0.5181(4) 0.2233(4) 0.0452(19) Uani 1 1 d . . . A 1
H62B H 1.017721 0.495997 0.260126 0.054 Uiso 1 1 calc R U . A 1
C63B C 1.0526(7) 0.5641(4) 0.1814(4) 0.047(2) Uani 1 1 d . . . A 1
H63B H 1.123457 0.572063 0.189276 0.057 Uiso 1 1 calc R U . A 1
C64B C 1.0095(7) 0.5986(4) 0.1271(4) 0.046(2) Uani 1 1 d . . . A 1
H64B H 1.050508 0.630596 0.099000 0.056 Uiso 1 1 calc R U . A 1
C65B C 0.9057(6) 0.5855(4) 0.1149(3) 0.0336(15) Uani 1 1 d . . . A 1
H65B H 0.876805 0.609180 0.078658 0.040 Uiso 1 1 calc R U . A 1
C70B C 0.6216(6) 0.6063(3) 0.1151(3) 0.0297(13) Uani 1 1 d . . . A 1
C71B C 0.6346(6) 0.6583(3) 0.1368(3) 0.0325(14) Uani 1 1 d . . . A 1
H71B H 0.686391 0.649356 0.165214 0.039 Uiso 1 1 calc R U . A 1
C72B C 0.5702(7) 0.7236(4) 0.1160(3) 0.0412(17) Uani 1 1 d . . . A 1
H72B H 0.579999 0.757897 0.130479 0.049 Uiso 1 1 calc R U . A 1
C73B C 0.4925(7) 0.7379(4) 0.0745(4) 0.0462(19) Uani 1 1 d . . . A 1
H73B H 0.448246 0.781312 0.061862 0.055 Uiso 1 1 calc R U . A 1
C74B C 0.4802(8) 0.6877(4) 0.0515(4) 0.049(2) Uani 1 1 d . . . A 1
H74B H 0.429750 0.697557 0.022377 0.058 Uiso 1 1 calc R U . A 1
C75B C 0.5445(7) 0.6216(4) 0.0725(3) 0.0396(17) Uani 1 1 d . . . A 1
H75B H 0.534980 0.587591 0.057504 0.048 Uiso 1 1 calc R U . A 1
B1B B 0.1832(6) 0.4875(4) 0.3891(3) 0.0246(14) Uani 1 1 d . . . A 1
H1B H 0.106229 0.490675 0.425655 0.029 Uiso 1 1 calc R U . A 1
Pt1C Pt 0.8176(8) 0.2024(4) 0.1765(3) 0.0211(16) Uani 0.03 1 d . . P B 2
W1C W 0.6002(10) 0.2504(5) 0.2355(4) 0.030(2) Uani 0.03 1 d . . P B 2
Pt1D Pt 0.4812(10) 0.7284(5) 0.1909(4) 0.032(2) Uani 0.03 1 d . . P C 3
W2D W 0.6433(9) 0.6593(4) 0.2743(4) 0.0251(19) Uani 0.03 1 d . . P C 3
Pt1A Pt 1.44842(2) -0.10337(2) 0.30846(2) 0.01845(6) Uani 0.97 1 d . . P D 1
W1A W 1.28725(3) -0.03603(2) 0.22406(2) 0.02124(6) Uani 0.97 1 d . . P D 1
Cl1A Cl 1.39019(15) -0.20204(8) 0.23242(7) 0.0320(3) Uani 1 1 d . . . D 1
P1A P 1.55407(13) -0.20680(7) 0.35140(6) 0.0205(3) Uani 1 1 d . . . D 1
P2A P 1.48755(14) -0.03919(7) 0.36514(7) 0.0223(3) Uani 1 1 d . . . D 1
O1A O 1.1755(4) -0.0030(3) 0.3416(2) 0.0367(11) Uani 1 1 d . . . D 1
O2A O 1.4932(5) 0.0499(3) 0.1982(2) 0.0421(12) Uani 1 1 d . . . D 1
N1A N 1.1645(5) 0.0595(2) 0.1795(2) 0.0252(11) Uani 1 1 d . . . D 1
N2A N 1.0884(5) 0.0584(3) 0.1415(2) 0.0269(11) Uani 1 1 d . . . D 1
N3A N 1.1278(5) -0.0843(3) 0.2284(2) 0.0275(11) Uani 1 1 d . . . D 1
N4A N 1.0613(5) -0.0635(3) 0.1814(2) 0.0318(12) Uani 1 1 d . . . D 1
N5A N 1.3153(5) -0.0407(3) 0.1310(2) 0.0279(11) Uani 1 1 d . . . D 1
N6A N 1.2204(5) -0.0289(3) 0.0993(2) 0.0302(12) Uani 1 1 d . . . D 1
C1A C 1.3793(6) -0.1285(3) 0.2507(3) 0.0283(13) Uani 1 1 d . . . D 1
C2A C 1.2261(6) -0.0172(3) 0.3002(3) 0.0290(13) Uani 1 1 d . . . D 1
C3A C 1.4193(6) 0.0166(3) 0.2102(3) 0.0323(14) Uani 1 1 d . . . D 1
C4A C 1.2110(7) 0.1462(3) 0.2196(3) 0.0350(15) Uani 1 1 d . . . D 1
H4AA H 1.175811 0.191564 0.220245 0.052 Uiso 1 1 calc R U . D 1
H4AB H 1.291797 0.146109 0.201817 0.052 Uiso 1 1 calc R U . D 1
H4AC H 1.209709 0.115914 0.259311 0.052 Uiso 1 1 calc R U . D 1
C5A C 1.1422(6) 0.1231(3) 0.1844(3) 0.0277(13) Uani 1 1 d . . . D 1
C6A C 1.0511(7) 0.1619(3) 0.1503(3) 0.0348(15) Uani 1 1 d . . . D 1
H6A H 1.018143 0.207254 0.146162 0.042 Uiso 1 1 calc R U . D 1
C7A C 1.0196(6) 0.1198(3) 0.1239(3) 0.0328(14) Uani 1 1 d . . . D 1
C8A C 0.9245(7) 0.1349(4) 0.0835(3) 0.0454(18) Uani 1 1 d . . . D 1
H8AA H 0.960579 0.132291 0.045175 0.068 Uiso 1 1 calc R U . D 1
H8AB H 0.880716 0.179841 0.079931 0.068 Uiso 1 1 calc R U . D 1
H8AC H 0.871531 0.102109 0.099594 0.068 Uiso 1 1 calc R U . D 1
C9A C 1.1244(7) -0.1683(4) 0.3295(3) 0.0423(18) Uani 1 1 d . . . D 1
H9AA H 1.201263 -0.195096 0.324666 0.063 Uiso 1 1 calc R U . D 1
H9AB H 1.070271 -0.197394 0.354491 0.063 Uiso 1 1 calc R U . D 1
H9AC H 1.130795 -0.134557 0.347340 0.063 Uiso 1 1 calc R U . D 1
C10A C 1.0790(6) -0.1335(3) 0.2700(3) 0.0294(13) Uani 1 1 d . . . D 1
C11A C 0.9789(7) -0.1448(4) 0.2505(3) 0.0369(16) Uani 1 1 d . . . D 1
H11A H 0.930076 -0.176857 0.270984 0.044 Uiso 1 1 calc R U . D 1
C12A C 0.9676(8) -0.0984(4) 0.1947(3) 0.0449(19) Uani 1 1 d . . . D 1
C13A C 0.8723(10) -0.0814(6) 0.1550(4) 0.070(3) Uani 1 1 d . . . D 1
H13D H 0.902224 -0.097174 0.121304 0.106 Uiso 1 1 calc R U . D 1
H13E H 0.847290 -0.032925 0.142079 0.106 Uiso 1 1 calc R U . D 1
H13F H 0.805842 -0.103203 0.176112 0.106 Uiso 1 1 calc R U . D 1
C14A C 1.5358(7) -0.0706(4) 0.1143(3) 0.0403(17) Uani 1 1 d . . . D 1
H14D H 1.562588 -0.028812 0.110207 0.060 Uiso 1 1 calc R U . D 1
H14E H 1.588624 -0.094417 0.089713 0.060 Uiso 1 1 calc R U . D 1
H14F H 1.534892 -0.098507 0.154843 0.060 Uiso 1 1 calc R U . D 1
C15A C 1.4131(7) -0.0549(4) 0.0959(3) 0.0345(15) Uani 1 1 d . . . D 1
C16A C 1.3818(7) -0.0538(4) 0.0420(3) 0.0425(18) Uani 1 1 d . . . D 1
H16A H 1.433001 -0.062393 0.010190 0.051 Uiso 1 1 calc R U . D 1
C17A C 1.2597(7) -0.0373(4) 0.0453(3) 0.0396(17) Uani 1 1 d . . . D 1
C18A C 1.1777(9) -0.0286(6) 0.0002(4) 0.064(3) Uani 1 1 d . . . D 1
H18D H 1.118602 -0.057544 0.017344 0.096 Uiso 1 1 calc R U . D 1
H18E H 1.222510 -0.040760 -0.033219 0.096 Uiso 1 1 calc R U . D 1
H18F H 1.139524 0.018065 -0.012325 0.096 Uiso 1 1 calc R U . D 1
C20A C 1.6646(5) -0.2426(3) 0.3010(3) 0.0265(13) Uani 1 1 d . . . D 1
C21A C 1.6785(6) -0.2072(3) 0.2416(3) 0.0306(14) Uani 1 1 d . . . D 1
H21A H 1.633618 -0.164251 0.227634 0.037 Uiso 1 1 calc R U . D 1
C22A C 1.7590(7) -0.2351(4) 0.2022(3) 0.0399(17) Uani 1 1 d . . . D 1
H22A H 1.766735 -0.211243 0.162111 0.048 Uiso 1 1 calc R U . D 1
C23A C 1.8275(7) -0.2989(4) 0.2236(4) 0.0426(18) Uani 1 1 d . . . D 1
H23A H 1.881485 -0.317805 0.197701 0.051 Uiso 1 1 calc R U . D 1
C24A C 1.8155(7) -0.3339(4) 0.2829(4) 0.0443(19) Uani 1 1 d . . . D 1
H24A H 1.860954 -0.376679 0.296927 0.053 Uiso 1 1 calc R U . D 1
C25A C 1.7356(6) -0.3057(4) 0.3220(3) 0.0369(16) Uani 1 1 d . . . D 1
H25A H 1.729581 -0.329104 0.362271 0.044 Uiso 1 1 calc R U . D 1
C30A C 1.4534(6) -0.2693(3) 0.3816(3) 0.0247(12) Uani 1 1 d . . . D 1
C31A C 1.4621(6) -0.3270(3) 0.3631(3) 0.0295(13) Uani 1 1 d . . . D 1
H31A H 1.521882 -0.335146 0.334055 0.035 Uiso 1 1 calc R U . D 1
C32A C 1.3818(7) -0.3719(3) 0.3880(3) 0.0365(16) Uani 1 1 d . . . D 1
H32A H 1.387883 -0.410042 0.375559 0.044 Uiso 1 1 calc R U . D 1
C33A C 1.2933(7) -0.3603(4) 0.4311(3) 0.0387(16) Uani 1 1 d . . . D 1
H33A H 1.240381 -0.390987 0.448008 0.046 Uiso 1 1 calc R U . D 1
C34A C 1.2827(7) -0.3036(4) 0.4492(3) 0.0381(16) Uani 1 1 d . . . D 1
H34A H 1.222332 -0.295819 0.478122 0.046 Uiso 1 1 calc R U . D 1
C35A C 1.3619(6) -0.2580(3) 0.4244(3) 0.0342(15) Uani 1 1 d . . . D 1
H35A H 1.353534 -0.219349 0.436458 0.041 Uiso 1 1 calc R U . D 1
C40A C 1.6435(6) -0.2228(3) 0.4126(3) 0.0252(12) Uani 1 1 d . . . D 1
C41A C 1.6192(7) -0.2661(3) 0.4699(3) 0.0324(14) Uani 1 1 d . . . D 1
H41A H 1.553079 -0.287851 0.478893 0.039 Uiso 1 1 calc R U . D 1
C42A C 1.6926(7) -0.2769(4) 0.5133(3) 0.0396(17) Uani 1 1 d . . . D 1
H42A H 1.675019 -0.305593 0.551192 0.048 Uiso 1 1 calc R U . D 1
C43A C 1.7918(7) -0.2454(4) 0.5008(3) 0.0421(18) Uani 1 1 d . . . D 1
H43A H 1.840849 -0.252650 0.530098 0.051 Uiso 1 1 calc R U . D 1
C44A C 1.8175(7) -0.2027(4) 0.4440(3) 0.0397(17) Uani 1 1 d . . . D 1
H44A H 1.884015 -0.181281 0.435242 0.048 Uiso 1 1 calc R U . D 1
C45A C 1.7446(6) -0.1918(3) 0.4002(3) 0.0293(13) Uani 1 1 d . . . D 1
H45A H 1.763247 -0.163656 0.362266 0.035 Uiso 1 1 calc R U . D 1
C50A C 1.4539(6) -0.0846(3) 0.4432(3) 0.0272(13) Uani 1 1 d . . . D 1
C51A C 1.3414(6) -0.1026(3) 0.4576(3) 0.0303(14) Uani 1 1 d . . . D 1
H51A H 1.290263 -0.090707 0.428423 0.036 Uiso 1 1 calc R U . D 1
C52A C 1.3041(7) -0.1388(3) 0.5159(3) 0.0365(16) Uani 1 1 d . . . D 1
H52A H 1.227840 -0.149664 0.525153 0.044 Uiso 1 1 calc R U . D 1
C53A C 1.3790(8) -0.1582(4) 0.5594(3) 0.0420(18) Uani 1 1 d . . . D 1
H53A H 1.354322 -0.182424 0.597916 0.050 Uiso 1 1 calc R U . D 1
C54A C 1.4918(8) -0.1410(4) 0.5449(3) 0.0434(18) Uani 1 1 d . . . D 1
H54A H 1.543194 -0.154346 0.574030 0.052 Uiso 1 1 calc R U . D 1
C55A C 1.5303(7) -0.1040(4) 0.4872(3) 0.0359(15) Uani 1 1 d . . . D 1
H55A H 1.606168 -0.092528 0.478284 0.043 Uiso 1 1 calc R U . D 1
C60A C 1.6373(6) -0.0184(3) 0.3527(3) 0.0316(14) Uani 1 1 d . . . D 1
C61A C 1.6752(7) 0.0133(4) 0.3876(4) 0.051(2) Uani 1 1 d . . . D 1
H61A H 1.627329 0.019260 0.421252 0.062 Uiso 1 1 calc R U . D 1
C62A C 1.7843(8) 0.0362(6) 0.3724(6) 0.075(3) Uani 1 1 d . . . D 1
H62A H 1.809134 0.057311 0.395803 0.090 Uiso 1 1 calc R U . D 1
C63A C 1.8557(8) 0.0274(5) 0.3225(6) 0.078(4) Uani 1 1 d . . . D 1
H63A H 1.929288 0.041885 0.312907 0.094 Uiso 1 1 calc R U . D 1
C64A C 1.8189(7) -0.0024(4) 0.2872(5) 0.054(2) Uani 1 1 d . . . D 1
H64A H 1.866262 -0.006850 0.252967 0.065 Uiso 1 1 calc R U . D 1
C65A C 1.7102(7) -0.0263(4) 0.3026(3) 0.0377(16) Uani 1 1 d . . . D 1
H65A H 1.686481 -0.047687 0.279015 0.045 Uiso 1 1 calc R U . D 1
C70A C 1.4048(6) 0.0476(3) 0.3610(3) 0.0268(13) Uani 1 1 d . . . D 1
C71A C 1.3113(6) 0.0606(3) 0.4023(3) 0.0350(15) Uani 1 1 d . . . D 1
H71A H 1.287155 0.024902 0.433985 0.042 Uiso 1 1 calc R U . D 1
C72A C 1.2533(6) 0.1276(4) 0.3963(4) 0.0392(17) Uani 1 1 d . . . D 1
H72A H 1.189953 0.135982 0.423751 0.047 Uiso 1 1 calc R U . D 1
C73A C 1.2891(6) 0.1811(3) 0.3502(3) 0.0355(16) Uani 1 1 d . . . D 1
H73A H 1.250118 0.225389 0.346535 0.043 Uiso 1 1 calc R U . D 1
C74A C 1.3829(7) 0.1687(3) 0.3097(3) 0.0340(15) Uani 1 1 d . . . D 1
H74A H 1.408267 0.204810 0.278860 0.041 Uiso 1 1 calc R U . D 1
C75A C 1.4401(6) 0.1022(3) 0.3145(3) 0.0309(14) Uani 1 1 d . . . D 1
H75A H 1.502434 0.094213 0.286470 0.037 Uiso 1 1 calc R U . D 1
B1A B 1.0929(7) -0.0073(4) 0.1253(3) 0.0304(16) Uani 1 1 d . . . D 1
H1A H 1.027078 0.002010 0.091376 0.036 Uiso 1 1 calc R U . D 1
N7 N 1.1652(13) 0.1600(8) -0.0380(6) 0.124(5) Uani 1 1 d . . . E 1
C71 C 1.3057(12) 0.1460(7) 0.0387(6) 0.094(4) Uani 1 1 d . . . E 1
H71C H 1.380102 0.119050 0.030023 0.141 Uiso 1 1 calc R U . E 1
H71D H 1.270804 0.123798 0.077573 0.141 Uiso 1 1 calc R U . E 1
H71E H 1.318846 0.190170 0.037198 0.141 Uiso 1 1 calc R U . E 1
C72 C 1.2278(14) 0.1533(8) -0.0035(6) 0.096(4) Uani 1 1 d . . . E 1
N8 N 0.8193(16) 0.2637(10) -0.0388(8) 0.069(5) Uani 0.5 1 d . . P F -1
C73 C 0.894(2) 0.2028(13) -0.1156(10) 0.091(9) Uani 0.5 1 d . . P F -1
H73C H 0.938425 0.231164 -0.148197 0.137 Uiso 0.5 1 calc R U P F -1
H73D H 0.828599 0.192900 -0.129404 0.137 Uiso 0.5 1 calc R U P F -1
H73E H 0.944988 0.161010 -0.098156 0.137 Uiso 0.5 1 calc R U P F -1
C74 C 0.8499(16) 0.2377(10) -0.0721(8) 0.052(4) Uani 0.5 1 d . . P F -1
C2 C 1.004(3) -0.057(2) 0.4746(15) 0.108(10) Uani 0.5 1 d . U P G -1
N3 N 1.010(3) -0.1134(16) 0.4771(12) 0.127(10) Uani 0.5 1 d . U P G -1
C7 C 1.011(3) 0.0131(19) 0.4688(15) 0.124(12) Uani 0.5 1 d . U P G -1
H7A H 1.054965 0.014074 0.498841 0.186 Uiso 0.5 1 calc R U P G -1
H7B H 0.931657 0.037762 0.473179 0.186 Uiso 0.5 1 calc R U P G -1
H7C H 1.049321 0.033876 0.430474 0.186 Uiso 0.5 1 calc R U P G -1

loop_
_atom_site_aniso_label
_atom_site_aniso_U_11
_atom_site_aniso_U_22
_atom_site_aniso_U_33
_atom_site_aniso_U_23
_atom_site_aniso_U_13
_atom_site_aniso_U_12
Pt1B 0.02018(12) 0.02090(12) 0.02247(12) -0.00863(10) 0.00007(9) -0.00317(9)
W1B 0.01912(13) 0.02277(14) 0.02257(13) -0.00979(11) 0.00022(10) -0.00419(10)
Cl1B 0.0334(8) 0.0255(7) 0.0459(9) -0.0035(7) 0.0016(7) -0.0066(6)
P1B 0.0252(7) 0.0203(7) 0.0266(7) -0.0092(6) -0.0001(6) -0.0009(6)
P2B 0.0260(7) 0.0231(7) 0.0218(7) -0.0085(6) -0.0022(6) -0.0037(6)
O1B 0.036(3) 0.031(2) 0.038(2) -0.016(2) 0.007(2) -0.024(2)
O2B 0.042(3) 0.062(4) 0.031(3) -0.014(3) -0.009(2) -0.001(3)
N1B 0.020(2) 0.026(3) 0.028(3) -0.012(2) 0.000(2) -0.003(2)
N2B 0.022(2) 0.030(3) 0.025(2) -0.008(2) 0.000(2) -0.006(2)
N3B 0.023(2) 0.025(3) 0.028(3) -0.013(2) -0.002(2) -0.004(2)
N4B 0.025(3) 0.027(3) 0.024(2) -0.010(2) 0.000(2) -0.007(2)
N5B 0.021(2) 0.027(3) 0.029(3) -0.012(2) -0.001(2) -0.003(2)
N6B 0.024(3) 0.023(3) 0.033(3) -0.011(2) 0.001(2) -0.008(2)
C1B 0.028(3) 0.033(3) 0.031(3) -0.011(3) -0.004(3) -0.014(3)
C2B 0.029(3) 0.038(4) 0.030(3) -0.008(3) 0.005(3) -0.010(3)
C3B 0.031(4) 0.041(4) 0.032(4) -0.014(3) -0.004(3) 0.001(3)
C4B 0.044(4) 0.033(4) 0.035(4) -0.006(3) 0.000(3) -0.007(3)
C5B 0.033(3) 0.018(3) 0.034(3) -0.007(3) -0.005(3) -0.006(2)
C6B 0.031(3) 0.025(3) 0.039(4) -0.007(3) -0.005(3) -0.002(3)
C7B 0.025(3) 0.029(3) 0.036(3) -0.017(3) -0.008(3) 0.001(3)
C8B 0.033(4) 0.044(4) 0.041(4) -0.018(3) -0.001(3) 0.001(3)
C9B 0.030(4) 0.066(5) 0.047(4) -0.033(4) -0.010(3) -0.002(3)
C10B 0.032(3) 0.029(3) 0.033(3) -0.013(3) -0.006(3) -0.004(3)
C11B 0.045(4) 0.025(3) 0.026(3) -0.005(3) -0.013(3) -0.003(3)
C12B 0.044(4) 0.019(3) 0.029(3) -0.008(2) -0.003(3) -0.007(3)
C13B 0.053(5) 0.047(4) 0.024(3) -0.009(3) 0.004(3) -0.015(4)
C14B 0.036(4) 0.035(4) 0.045(4) -0.022(3) -0.004(3) -0.004(3)
C15B 0.024(3) 0.025(3) 0.038(3) -0.011(3) -0.010(3) -0.004(2)
C16B 0.033(3) 0.026(3) 0.045(4) -0.013(3) -0.010(3) -0.009(3)
C17B 0.031(3) 0.025(3) 0.043(4) -0.010(3) -0.004(3) -0.008(3)
C18B 0.042(4) 0.041(4) 0.066(5) -0.023(4) 0.009(4) -0.021(4)
C20B 0.032(3) 0.024(3) 0.031(3) -0.007(3) -0.001(3) -0.005(3)
C21B 0.031(3) 0.028(3) 0.034(3) -0.011(3) 0.002(3) -0.006(3)
C22B 0.038(4) 0.042(4) 0.027(3) -0.007(3) -0.001(3) -0.014(3)
C23B 0.035(4) 0.035(4) 0.032(3) 0.003(3) -0.003(3) -0.014(3)
C24B 0.034(4) 0.031(4) 0.045(4) -0.004(3) -0.003(3) 0.002(3)
C25B 0.038(4) 0.036(4) 0.033(4) -0.011(3) -0.002(3) 0.004(3)
C30B 0.029(3) 0.027(3) 0.033(3) -0.012(3) 0.003(3) -0.006(3)
C31B 0.042(4) 0.031(4) 0.038(4) -0.010(3) -0.005(3) -0.009(3)
C32B 0.051(5) 0.041(4) 0.052(5) -0.015(4) -0.010(4) -0.018(4)
C33B 0.063(6) 0.048(5) 0.048(5) -0.021(4) 0.006(4) -0.030(4)
C34B 0.049(5) 0.026(4) 0.061(5) -0.018(4) 0.010(4) -0.013(3)
C35B 0.049(4) 0.025(3) 0.052(4) -0.014(3) 0.002(4) -0.011(3)
C40B 0.027(3) 0.021(3) 0.028(3) -0.008(2) 0.002(2) 0.002(2)
C41B 0.029(3) 0.020(3) 0.031(3) -0.008(3) -0.007(3) 0.003(2)
C42B 0.045(4) 0.030(3) 0.023(3) -0.006(3) -0.003(3) -0.002(3)
C43B 0.040(4) 0.041(4) 0.027(3) -0.004(3) 0.008(3) -0.002(3)
C44B 0.033(4) 0.039(4) 0.040(4) -0.009(3) 0.001(3) -0.009(3)
C45B 0.033(4) 0.034(4) 0.032(3) -0.012(3) -0.001(3) -0.005(3)
C50B 0.034(3) 0.022(3) 0.023(3) -0.005(2) -0.007(2) 0.000(2)
C51B 0.029(3) 0.033(4) 0.041(4) -0.015(3) -0.014(3) 0.003(3)
C52B 0.043(4) 0.040(4) 0.051(4) -0.027(4) -0.019(4) 0.008(3)
C53B 0.055(5) 0.044(4) 0.036(4) -0.022(3) -0.022(4) 0.012(4)
C54B 0.051(5) 0.042(4) 0.028(3) -0.016(3) 0.001(3) -0.001(3)
C55B 0.042(4) 0.024(3) 0.026(3) -0.007(3) -0.004(3) -0.002(3)
C60B 0.023(3) 0.027(3) 0.032(3) -0.013(3) -0.004(2) -0.004(2)
C61B 0.039(4) 0.022(3) 0.039(4) -0.010(3) -0.014(3) 0.000(3)
C62B 0.039(4) 0.036(4) 0.064(5) -0.019(4) -0.024(4) 0.009(3)
C63B 0.029(4) 0.055(5) 0.076(6) -0.044(5) -0.008(4) -0.004(3)
C64B 0.042(4) 0.056(5) 0.057(5) -0.037(4) 0.017(4) -0.026(4)
C65B 0.038(4) 0.040(4) 0.027(3) -0.015(3) 0.004(3) -0.015(3)
C70B 0.029(3) 0.029(3) 0.031(3) -0.012(3) 0.000(3) -0.004(3)
C71B 0.034(4) 0.029(3) 0.035(3) -0.012(3) 0.001(3) -0.006(3)
C72B 0.049(4) 0.027(3) 0.049(4) -0.015(3) 0.005(3) -0.009(3)
C73B 0.050(5) 0.027(4) 0.053(5) -0.009(3) -0.003(4) 0.007(3)
C74B 0.050(5) 0.041(4) 0.052(5) -0.010(4) -0.019(4) 0.006(4)
C75B 0.048(4) 0.033(4) 0.042(4) -0.015(3) -0.015(3) 0.001(3)
B1B 0.026(3) 0.024(3) 0.023(3) -0.007(3) -0.001(3) -0.005(3)
Pt1C 0.036(4) 0.012(3) 0.017(3) -0.007(3) 0.001(3) -0.007(3)
W1C 0.052(6) 0.018(4) 0.017(4) -0.001(3) -0.005(4) -0.008(4)
Pt1D 0.053(6) 0.024(4) 0.025(4) -0.014(3) -0.010(4) -0.005(4)
W2D 0.048(6) 0.017(4) 0.018(4) -0.013(3) -0.005(4) -0.008(4)
Pt1A 0.02304(12) 0.01282(11) 0.02017(12) -0.00553(9) -0.00246(9) -0.00338(9)
W1A 0.02784(14) 0.01581(12) 0.02068(13) -0.00565(10) -0.00578(10) -0.00210(10)
Cl1A 0.0434(9) 0.0226(7) 0.0351(8) -0.0142(6) -0.0099(7) -0.0031(6)
P1A 0.0242(7) 0.0124(6) 0.0234(7) -0.0044(5) -0.0044(6) -0.0001(5)
P2A 0.0251(7) 0.0167(7) 0.0282(7) -0.0105(6) -0.0043(6) -0.0030(5)
O1A 0.034(3) 0.049(3) 0.030(2) -0.022(2) -0.005(2) 0.005(2)
O2A 0.045(3) 0.033(3) 0.053(3) -0.011(2) -0.006(2) -0.017(2)
N1A 0.029(3) 0.016(2) 0.026(3) 0.001(2) -0.014(2) 0.005(2)
N2A 0.033(3) 0.026(3) 0.023(2) -0.006(2) -0.009(2) -0.006(2)
N3A 0.028(3) 0.028(3) 0.026(3) -0.007(2) -0.006(2) -0.003(2)
N4A 0.038(3) 0.031(3) 0.033(3) -0.009(2) -0.011(2) -0.014(2)
N5A 0.038(3) 0.025(3) 0.022(2) -0.008(2) -0.003(2) -0.005(2)
N6A 0.042(3) 0.028(3) 0.024(3) -0.010(2) -0.007(2) -0.007(2)
C1A 0.037(4) 0.026(3) 0.027(3) -0.011(3) -0.001(3) -0.012(3)
C2A 0.031(3) 0.017(3) 0.037(4) -0.006(3) -0.011(3) 0.004(2)
C3A 0.038(4) 0.029(3) 0.030(3) -0.011(3) -0.010(3) 0.003(3)
C4A 0.043(4) 0.023(3) 0.043(4) -0.014(3) -0.013(3) -0.003(3)
C5A 0.035(3) 0.017(3) 0.031(3) -0.008(2) -0.007(3) 0.002(2)
C6A 0.043(4) 0.026(3) 0.035(4) -0.012(3) -0.008(3) 0.002(3)
C7A 0.036(4) 0.028(3) 0.031(3) -0.008(3) -0.007(3) 0.001(3)
C8A 0.051(5) 0.044(4) 0.041(4) -0.014(3) -0.017(4) 0.004(4)
C9A 0.046(4) 0.042(4) 0.028(3) 0.005(3) -0.002(3) -0.011(3)
C10A 0.031(3) 0.025(3) 0.032(3) -0.009(3) -0.001(3) -0.005(3)
C11A 0.042(4) 0.028(3) 0.040(4) -0.005(3) -0.002(3) -0.013(3)
C12A 0.057(5) 0.050(5) 0.038(4) -0.013(3) -0.009(4) -0.027(4)
C13A 0.084(7) 0.085(7) 0.051(5) 0.004(5) -0.026(5) -0.058(6)
C14A 0.041(4) 0.042(4) 0.033(4) -0.011(3) 0.000(3) 0.003(3)
C15A 0.041(4) 0.031(3) 0.029(3) -0.010(3) -0.003(3) -0.001(3)
C16A 0.055(5) 0.043(4) 0.028(3) -0.014(3) 0.002(3) -0.001(4)
C17A 0.054(5) 0.039(4) 0.028(3) -0.014(3) -0.006(3) -0.005(3)
C18A 0.072(7) 0.094(8) 0.039(5) -0.039(5) -0.015(4) -0.004(6)
C20A 0.025(3) 0.025(3) 0.037(3) -0.019(3) -0.004(3) -0.003(2)
C21A 0.031(3) 0.030(3) 0.031(3) -0.012(3) -0.003(3) 0.000(3)
C22A 0.037(4) 0.051(5) 0.036(4) -0.021(3) 0.002(3) -0.009(3)
C23A 0.035(4) 0.054(5) 0.052(5) -0.039(4) -0.005(3) -0.001(3)
C24A 0.045(4) 0.040(4) 0.051(5) -0.026(4) -0.016(4) 0.013(3)
C25A 0.037(4) 0.039(4) 0.034(4) -0.012(3) -0.010(3) 0.001(3)
C30A 0.029(3) 0.017(3) 0.027(3) -0.004(2) -0.007(2) -0.002(2)
C31A 0.037(4) 0.026(3) 0.028(3) -0.009(3) -0.007(3) -0.006(3)
C32A 0.053(4) 0.021(3) 0.044(4) -0.011(3) -0.020(3) -0.012(3)
C33A 0.042(4) 0.031(4) 0.040(4) 0.003(3) -0.015(3) -0.015(3)
C34A 0.034(4) 0.033(4) 0.043(4) -0.004(3) 0.002(3) -0.013(3)
C35A 0.037(4) 0.027(3) 0.041(4) -0.014(3) 0.005(3) -0.011(3)
C40A 0.033(3) 0.017(3) 0.028(3) -0.012(2) -0.005(3) 0.001(2)
C41A 0.043(4) 0.027(3) 0.030(3) -0.009(3) -0.005(3) -0.008(3)
C42A 0.057(5) 0.031(4) 0.029(3) -0.007(3) -0.011(3) -0.003(3)
C43A 0.047(4) 0.043(4) 0.043(4) -0.022(3) -0.019(3) 0.004(3)
C44A 0.031(4) 0.043(4) 0.051(4) -0.022(4) -0.011(3) -0.002(3)
C45A 0.028(3) 0.028(3) 0.034(3) -0.011(3) -0.005(3) -0.003(3)
C50A 0.038(4) 0.020(3) 0.026(3) -0.013(2) -0.005(3) 0.000(3)
C51A 0.039(4) 0.022(3) 0.032(3) -0.008(3) -0.010(3) -0.005(3)
C52A 0.050(4) 0.026(3) 0.033(4) -0.008(3) 0.002(3) -0.014(3)
C53A 0.065(5) 0.032(4) 0.026(3) -0.006(3) -0.005(3) -0.007(3)
C54A 0.057(5) 0.041(4) 0.033(4) -0.014(3) -0.021(3) 0.007(4)
C55A 0.039(4) 0.035(4) 0.037(4) -0.018(3) -0.011(3) 0.003(3)
C60A 0.023(3) 0.022(3) 0.051(4) -0.016(3) -0.001(3) -0.001(2)
C61A 0.035(4) 0.051(5) 0.088(6) -0.045(5) -0.005(4) -0.011(4)
C62A 0.042(5) 0.084(7) 0.134(10) -0.081(8) 0.004(6) -0.018(5)
C63A 0.031(5) 0.059(6) 0.153(11) -0.047(7) 0.008(6) -0.015(4)
C64A 0.036(4) 0.037(4) 0.083(6) -0.020(4) 0.014(4) -0.008(3)
C65A 0.039(4) 0.027(3) 0.048(4) -0.014(3) 0.001(3) -0.008(3)
C70A 0.026(3) 0.023(3) 0.036(3) -0.013(3) -0.006(3) -0.005(2)
C71A 0.031(3) 0.025(3) 0.048(4) -0.009(3) 0.001(3) -0.007(3)
C72A 0.032(4) 0.029(4) 0.061(5) -0.025(3) 0.000(3) 0.001(3)
C73A 0.038(4) 0.020(3) 0.051(4) -0.013(3) -0.019(3) 0.007(3)
C74A 0.046(4) 0.027(3) 0.032(3) -0.008(3) -0.012(3) -0.006(3)
C75A 0.043(4) 0.023(3) 0.031(3) -0.013(3) -0.004(3) -0.009(3)
B1A 0.041(4) 0.027(4) 0.025(3) -0.007(3) -0.010(3) -0.005(3)
N7 0.127(12) 0.162(14) 0.078(8) -0.036(9) 0.011(8) -0.028(10)
C71 0.089(9) 0.093(9) 0.078(8) -0.004(7) 0.022(7) -0.025(8)
C72 0.102(11) 0.111(11) 0.054(7) -0.011(7) 0.011(7) -0.010(9)
N8 0.068(11) 0.088(13) 0.056(10) -0.024(10) -0.028(9) -0.003(10)
C73 0.086(17) 0.098(18) 0.076(15) -0.036(14) -0.034(13) 0.051(15)
C74 0.043(9) 0.054(10) 0.048(10) 0.002(8) -0.019(8) 0.003(8)
C2 0.076(16) 0.13(2) 0.11(2) 0.00(2) -0.016(15) -0.049(19)
N3 0.14(2) 0.135(18) 0.105(18) 0.012(18) -0.044(16) -0.07(2)
C7 0.062(16) 0.16(2) 0.17(3) -0.09(3) 0.033(19) -0.034(18)

loop_
_atom_type_symbol
_atom_type_description
_atom_type_scat_dispersion_real
_atom_type_scat_dispersion_imag
_atom_type_scat_source
C C 0.0181 0.0091 'International Tables Vol C Tables 4.2.6.8 and 6.1.1.4'
H H 0.0000 0.0000 'International Tables Vol C Tables 4.2.6.8 and 6.1.1.4'
B B 0.0090 0.0039 'International Tables Vol C Tables 4.2.6.8 and 6.1.1.4'
Cl Cl 0.3639 0.7018 'International Tables Vol C Tables 4.2.6.8 and 6.1.1.4'
N N 0.0311 0.0180 'International Tables Vol C Tables 4.2.6.8 and 6.1.1.4'
O O 0.0492 0.0322 'International Tables Vol C Tables 4.2.6.8 and 6.1.1.4'
P P 0.2955 0.4335 'International Tables Vol C Tables 4.2.6.8 and 6.1.1.4'
Pt Pt -4.5932 6.9264 'International Tables Vol C Tables 4.2.6.8 and 6.1.1.4'
W W -5.4734 5.5774 'International Tables Vol C Tables 4.2.6.8 and 6.1.1.4'

loop_
_exptl_crystal_face_index_h
_exptl_crystal_face_index_k
_exptl_crystal_face_index_l
_exptl_crystal_face_perp_dist
2 14 5 0.0321
-2 -14 -7 0.0454
-1 2 -14 0.0297
1 -2 14 0.0239
7 1 0 0.0390
-7 -2 -3 0.0058
1 -3 -15 0.0332
1 3 16 0.0167

loop_
_geom_angle_atom_site_label_1
_geom_angle_atom_site_label_2
_geom_angle_atom_site_label_3
_geom_angle
_geom_angle_site_symmetry_1
_geom_angle_site_symmetry_3
_geom_angle_publ_flag
P1B Pt1B W1B 142.84(4) . . ?
P1B Pt1B P2B 100.58(5) . . ?
P2B Pt1B W1B 115.91(4) . . ?
C1B Pt1B W1B 44.3(2) . . ?
C1B Pt1B P1B 98.8(2) . . ?
C1B Pt1B P2B 159.9(2) . . ?
N1B W1B Pt1B 148.55(13) . . ?
N1B W1B N3B 80.96(18) . . ?
N1B W1B N5B 79.11(18) . . ?
N3B W1B Pt1B 116.26(13) . . ?
N3B W1B N5B 83.76(18) . . ?
N5B W1B Pt1B 126.53(13) . . ?
C1B W1B Pt1B 45.32(19) . . ?
C1B W1B N1B 166.1(2) . . ?
C1B W1B N3B 91.6(2) . . ?
C1B W1B N5B 88.5(2) . . ?
C1B W1B C2B 102.1(3) . . ?
C1B W1B C3B 97.2(3) . . ?
C2B W1B Pt1B 66.0(2) . . ?
C2B W1B N1B 89.6(2) . . ?
C2B W1B N3B 89.1(2) . . ?
C2B W1B N5B 167.4(2) . . ?
C3B W1B Pt1B 72.3(2) . . ?
C3B W1B N1B 89.8(2) . . ?
C3B W1B N3B 170.8(2) . . ?
C3B W1B N5B 93.7(3) . . ?
C3B W1B C2B 91.6(3) . . ?
C20B P1B Pt1B 114.0(2) . . ?
C20B P1B C30B 105.7(3) . . ?
C20B P1B C40B 100.4(3) . . ?
C30B P1B Pt1B 111.5(2) . . ?
C40B P1B Pt1B 122.4(2) . . ?
C40B P1B C30B 100.7(3) . . ?
C50B P2B Pt1B 110.0(2) . . ?
C50B P2B C60B 108.0(3) . . ?
C50B P2B C70B 99.5(3) . . ?
C60B P2B Pt1B 115.0(2) . . ?
C60B P2B C70B 100.5(3) . . ?
C70B P2B Pt1B 122.1(2) . . ?
N2B N1B W1B 120.6(4) . . ?
C5B N1B W1B 131.9(4) . . ?
C5B N1B N2B 107.5(5) . . ?
N1B N2B B1B 121.2(5) . . ?
C7B N2B N1B 108.9(5) . . ?
C7B N2B B1B 130.0(5) . . ?
N4B N3B W1B 120.8(4) . . ?
C10B N3B W1B 132.9(4) . . ?
C10B N3B N4B 106.3(5) . . ?
N3B N4B B1B 120.2(5) . . ?
C12B N4B N3B 109.0(5) . . ?
C12B N4B B1B 130.5(5) . . ?
N6B N5B W1B 121.0(4) . . ?
C15B N5B W1B 132.8(4) . . ?
C15B N5B N6B 106.1(5) . . ?
N5B N6B B1B 120.2(5) . . ?
C17B N6B N5B 110.3(5) . . ?
C17B N6B B1B 129.4(5) . . ?
W1B C1B Pt1B 90.4(3) . . ?
Cl1B C1B Pt1B 133.3(4) . . ?
Cl1B C1B W1B 136.3(4) . . ?
O1B C2B W1B 167.7(6) . . ?
O2B C3B W1B 177.5(6) . . ?
H4BA C4B H4BB 109.5 . . ?
H4BA C4B H4BC 109.5 . . ?
H4BB C4B H4BC 109.5 . . ?
C5B C4B H4BA 109.5 . . ?
C5B C4B H4BB 109.5 . . ?
C5B C4B H4BC 109.5 . . ?
N1B C5B C4B 124.4(6) . . ?
N1B C5B C6B 108.9(6) . . ?
C6B C5B C4B 126.7(6) . . ?
C5B C6B H6B 126.8 . . ?
C7B C6B C5B 106.4(6) . . ?
C7B C6B H6B 126.8 . . ?
N2B C7B C6B 108.3(6) . . ?
N2B C7B C8B 122.6(6) . . ?
C6B C7B C8B 129.1(6) . . ?
C7B C8B H8BA 109.5 . . ?
C7B C8B H8BB 109.5 . . ?
C7B C8B H8BC 109.5 . . ?
H8BA C8B H8BB 109.5 . . ?
H8BA C8B H8BC 109.5 . . ?
H8BB C8B H8BC 109.5 . . ?
H9BA C9B H9BB 109.5 . . ?
H9BA C9B H9BC 109.5 . . ?
H9BB C9B H9BC 109.5 . . ?
C10B C9B H9BA 109.5 . . ?
C10B C9B H9BB 109.5 . . ?
C10B C9B H9BC 109.5 . . ?
N3B C10B C9B 123.0(6) . . ?
N3B C10B C11B 109.9(6) . . ?
C11B C10B C9B 127.0(6) . . ?
C10B C11B H11B 127.1 . . ?
C12B C11B C10B 105.7(6) . . ?
C12B C11B H11B 127.1 . . ?
N4B C12B C11B 109.0(6) . . ?
N4B C12B C13B 122.3(6) . . ?
C11B C12B C13B 128.6(6) . . ?
C12B C13B H13A 109.5 . . ?
C12B C13B H13B 109.5 . . ?
C12B C13B H13C 109.5 . . ?
H13A C13B H13B 109.5 . . ?
H13A C13B H13C 109.5 . . ?
H13B C13B H13C 109.5 . . ?
H14A C14B H14B 109.5 . . ?
H14A C14B H14C 109.5 . . ?
H14B C14B H14C 109.5 . . ?
C15B C14B H14A 109.5 . . ?
C15B C14B H14B 109.5 . . ?
C15B C14B H14C 109.5 . . ?
N5B C15B C14B 123.0(6) . . ?
N5B C15B C16B 110.2(6) . . ?
C16B C15B C14B 126.7(6) . . ?
C15B C16B H16B 127.1 . . ?
C17B C16B C15B 105.9(6) . . ?
C17B C16B H16B 127.1 . . ?
N6B C17B C16B 107.5(6) . . ?
N6B C17B C18B 122.8(6) . . ?
C16B C17B C18B 129.7(6) . . ?
C17B C18B H18A 109.5 . . ?
C17B C18B H18B 109.5 . . ?
C17B C18B H18C 109.5 . . ?
H18A C18B H18B 109.5 . . ?
H18A C18B H18C 109.5 . . ?
H18B C18B H18C 109.5 . . ?
C21B C20B P1B 118.9(5) . . ?
C21B C20B C25B 117.8(6) . . ?
C25B C20B P1B 123.3(5) . . ?
C20B C21B H21B 119.6 . . ?
C22B C21B C20B 120.8(6) . . ?
C22B C21B H21B 119.6 . . ?
C21B C22B H22B 119.5 . . ?
C23B C22B C21B 120.9(7) . . ?
C23B C22B H22B 119.5 . . ?
C22B C23B H23B 120.2 . . ?
C22B C23B C24B 119.7(7) . . ?
C24B C23B H23B 120.2 . . ?
C23B C24B H24B 120.0 . . ?
C25B C24B C23B 119.9(7) . . ?
C25B C24B H24B 120.0 . . ?
C20B C25B H25B 119.6 . . ?
C24B C25B C20B 120.8(7) . . ?
C24B C25B H25B 119.6 . . ?
C31B C30B P1B 116.8(5) . . ?
C35B C30B P1B 123.6(6) . . ?
C35B C30B C31B 119.3(7) . . ?
C30B C31B H31B 119.6 . . ?
C32B C31B C30B 120.9(7) . . ?
C32B C31B H31B 119.6 . . ?
C31B C32B H32B 120.4 . . ?
C31B C32B C33B 119.3(8) . . ?
C33B C32B H32B 120.4 . . ?
C32B C33B H33B 119.8 . . ?
C34B C33B C32B 120.5(7) . . ?
C34B C33B H33B 119.8 . . ?
C33B C34B H34B 120.1 . . ?
C33B C34B C35B 119.7(7) . . ?
C35B C34B H34B 120.1 . . ?
C30B C35B C34B 120.3(8) . . ?
C30B C35B H35B 119.9 . . ?
C34B C35B H35B 119.9 . . ?
C41B C40B P1B 122.3(5) . . ?
C41B C40B C45B 118.3(6) . . ?
C45B C40B P1B 119.3(5) . . ?
C40B C41B H41B 119.6 . . ?
C42B C41B C40B 120.8(6) . . ?
C42B C41B H41B 119.6 . . ?
C41B C42B H42B 119.9 . . ?
C41B C42B C43B 120.2(6) . . ?
C43B C42B H42B 119.9 . . ?
C42B C43B H43B 120.0 . . ?
C44B C43B C42B 119.9(6) . . ?
C44B C43B H43B 120.0 . . ?
C43B C44B H44B 120.0 . . ?
C45B C44B C43B 120.0(7) . . ?
C45B C44B H44B 120.0 . . ?
C40B C45B H45B 119.7 . . ?
C44B C45B C40B 120.7(6) . . ?
C44B C45B H45B 119.7 . . ?
C51B C50B P2B 114.9(5) . . ?
C55B C50B P2B 126.3(5) . . ?
C55B C50B C51B 118.7(6) . . ?
C50B C51B H51B 119.8 . . ?
C52B C51B C50B 120.4(7) . . ?
C52B C51B H51B 119.8 . . ?
C51B C52B H52B 120.0 . . ?
C53B C52B C51B 120.0(7) . . ?
C53B C52B H52B 120.0 . . ?
C52B C53B H53B 119.9 . . ?
C52B C53B C54B 120.2(7) . . ?
C54B C53B H53B 119.9 . . ?
C53B C54B H54B 120.0 . . ?
C53B C54B C55B 120.1(7) . . ?
C55B C54B H54B 120.0 . . ?
C50B C55B C54B 120.5(7) . . ?
C50B C55B H55B 119.7 . . ?
C54B C55B H55B 119.7 . . ?
C61B C60B P2B 117.9(5) . . ?
C65B C60B P2B 123.1(5) . . ?
C65B C60B C61B 119.0(6) . . ?
C60B C61B H61B 119.9 . . ?
C62B C61B C60B 120.2(7) . . ?
C62B C61B H61B 119.9 . . ?
C61B C62B H62B 119.9 . . ?
C63B C62B C61B 120.3(8) . . ?
C63B C62B H62B 119.9 . . ?
C62B C63B H63B 120.1 . . ?
C62B C63B C64B 119.8(7) . . ?
C64B C63B H63B 120.1 . . ?
C63B C64B H64B 120.0 . . ?
C65B C64B C63B 120.1(7) . . ?
C65B C64B H64B 120.0 . . ?
C60B C65B H65B 119.7 . . ?
C64B C65B C60B 120.7(7) . . ?
C64B C65B H65B 119.7 . . ?
C71B C70B P2B 120.7(5) . . ?
C75B C70B P2B 120.9(5) . . ?
C75B C70B C71B 118.4(6) . . ?
C70B C71B H71B 119.9 . . ?
C72B C71B C70B 120.2(7) . . ?
C72B C71B H71B 119.9 . . ?
C71B C72B H72B 119.5 . . ?
C73B C72B C71B 121.0(7) . . ?
C73B C72B H72B 119.5 . . ?
C72B C73B H73B 120.1 . . ?
C72B C73B C74B 119.8(7) . . ?
C74B C73B H73B 120.1 . . ?
C73B C74B H74B 120.2 . . ?
C73B C74B C75B 119.6(7) . . ?
C75B C74B H74B 120.2 . . ?
C70B C75B C74B 121.0(7) . . ?
C70B C75B H75B 119.5 . . ?
C74B C75B H75B 119.5 . . ?
N2B B1B N4B 108.7(5) . . ?
N2B B1B N6B 108.6(5) . . ?
N2B B1B H1B 110.3 . . ?
N4B B1B H1B 110.3 . . ?
N6B B1B N4B 108.7(5) . . ?
N6B B1B H1B 110.3 . . ?
P1A Pt1A W1A 142.78(4) . . ?
P1A Pt1A P2A 100.77(5) . . ?
P2A Pt1A W1A 116.21(4) . . ?
C1A Pt1A W1A 44.55(19) . . ?
C1A Pt1A P1A 98.4(2) . . ?
C1A Pt1A P2A 160.7(2) . . ?
N1A W1A Pt1A 149.21(13) . . ?
N3A W1A Pt1A 117.71(13) . . ?
N3A W1A N1A 81.87(19) . . ?
N5A W1A Pt1A 124.32(14) . . ?
N5A W1A N1A 79.31(19) . . ?
N5A W1A N3A 82.46(19) . . ?
C1A W1A Pt1A 44.38(18) . . ?
C1A W1A N1A 166.4(2) . . ?
C1A W1A N3A 88.2(2) . . ?
C1A W1A N5A 90.2(2) . . ?
C1A W1A C2A 101.9(2) . . ?
C1A W1A C3A 98.3(3) . . ?
C2A W1A Pt1A 69.60(18) . . ?
C2A W1A N1A 87.7(2) . . ?
C2A W1A N3A 90.9(2) . . ?
C2A W1A N5A 166.1(2) . . ?
C2A W1A C3A 92.5(3) . . ?
C3A W1A Pt1A 70.39(19) . . ?
C3A W1A N1A 90.9(2) . . ?
C3A W1A N3A 171.9(2) . . ?
C3A W1A N5A 92.6(2) . . ?
C20A P1A Pt1A 115.1(2) . . ?
C20A P1A C40A 99.9(3) . . ?
C30A P1A Pt1A 109.3(2) . . ?
C30A P1A C20A 104.1(3) . . ?
C30A P1A C40A 103.0(3) . . ?
C40A P1A Pt1A 123.20(19) . . ?
C50A P2A Pt1A 108.3(2) . . ?
C50A P2A C60A 109.5(3) . . ?
C50A P2A C70A 101.2(3) . . ?
C60A P2A Pt1A 116.5(2) . . ?
C60A P2A C70A 97.4(3) . . ?
C70A P2A Pt1A 122.4(2) . . ?
N2A N1A W1A 120.9(4) . . ?
C5A N1A W1A 132.5(4) . . ?
C5A N1A N2A 106.5(5) . . ?
N1A N2A B1A 119.8(5) . . ?
C7A N2A N1A 109.8(5) . . ?
C7A N2A B1A 130.5(6) . . ?
N4A N3A W1A 120.5(4) . . ?
C10A N3A W1A 132.4(4) . . ?
C10A N3A N4A 107.1(5) . . ?
N3A N4A B1A 121.1(5) . . ?
C12A N4A N3A 110.0(6) . . ?
C12A N4A B1A 128.9(6) . . ?
N6A N5A W1A 120.8(4) . . ?
C15A N5A W1A 132.5(5) . . ?
C15A N5A N6A 106.7(5) . . ?
N5A N6A B1A 120.8(5) . . ?
C17A N6A N5A 109.7(6) . . ?
C17A N6A B1A 129.5(6) . . ?
Pt1A C1A W1A 91.1(3) . . ?
Cl1A C1A Pt1A 134.7(4) . . ?
Cl1A C1A W1A 134.2(4) . . ?
O1A C2A W1A 170.6(5) . . ?
O2A C3A W1A 175.0(6) . . ?
H4AA C4A H4AB 109.5 . . ?
H4AA C4A H4AC 109.5 . . ?
H4AB C4A H4AC 109.5 . . ?
C5A C4A H4AA 109.5 . . ?
C5A C4A H4AB 109.5 . . ?
C5A C4A H4AC 109.5 . . ?
N1A C5A C4A 123.1(6) . . ?
N1A C5A C6A 109.4(6) . . ?
C6A C5A C4A 127.4(6) . . ?
C5A C6A H6A 126.8 . . ?
C7A C6A C5A 106.3(6) . . ?
C7A C6A H6A 126.8 . . ?
N2A C7A C6A 108.0(6) . . ?
N2A C7A C8A 123.0(6) . . ?
C6A C7A C8A 129.0(6) . . ?
C7A C8A H8AA 109.5 . . ?
C7A C8A H8AB 109.5 . . ?
C7A C8A H8AC 109.5 . . ?
H8AA C8A H8AB 109.5 . . ?
H8AA C8A H8AC 109.5 . . ?
H8AB C8A H8AC 109.5 . . ?
H9AA C9A H9AB 109.5 . . ?
H9AA C9A H9AC 109.5 . . ?
H9AB C9A H9AC 109.5 . . ?
C10A C9A H9AA 109.5 . . ?
C10A C9A H9AB 109.5 . . ?
C10A C9A H9AC 109.5 . . ?
N3A C10A C9A 123.3(6) . . ?
N3A C10A C11A 109.8(6) . . ?
C11A C10A C9A 126.8(6) . . ?
C10A C11A H11A 126.9 . . ?
C12A C11A C10A 106.2(6) . . ?
C12A C11A H11A 126.9 . . ?
N4A C12A C11A 106.8(7) . . ?
N4A C12A C13A 122.3(7) . . ?
C11A C12A C13A 130.8(7) . . ?
C12A C13A H13D 109.5 . . ?
C12A C13A H13E 109.5 . . ?
C12A C13A H13F 109.5 . . ?
H13D C13A H13E 109.5 . . ?
H13D C13A H13F 109.5 . . ?
H13E C13A H13F 109.5 . . ?
H14D C14A H14E 109.5 . . ?
H14D C14A H14F 109.5 . . ?
H14E C14A H14F 109.5 . . ?
C15A C14A H14D 109.5 . . ?
C15A C14A H14E 109.5 . . ?
C15A C14A H14F 109.5 . . ?
N5A C15A C14A 123.2(6) . . ?
N5A C15A C16A 109.8(7) . . ?
C16A C15A C14A 126.9(7) . . ?
C15A C16A H16A 126.9 . . ?
C17A C16A C15A 106.2(6) . . ?
C17A C16A H16A 126.9 . . ?
N6A C17A C16A 107.5(6) . . ?
N6A C17A C18A 122.9(7) . . ?
C16A C17A C18A 129.6(7) . . ?
C17A C18A H18D 109.5 . . ?
C17A C18A H18E 109.5 . . ?
C17A C18A H18F 109.5 . . ?
H18D C18A H18E 109.5 . . ?
H18D C18A H18F 109.5 . . ?
H18E C18A H18F 109.5 . . ?
C21A C20A P1A 120.2(5) . . ?
C21A C20A C25A 119.2(6) . . ?
C25A C20A P1A 120.6(5) . . ?
C20A C21A H21A 119.6 . . ?
C20A C21A C22A 120.8(6) . . ?
C22A C21A H21A 119.6 . . ?
C21A C22A H22A 120.3 . . ?
C23A C22A C21A 119.4(7) . . ?
C23A C22A H22A 120.3 . . ?
C22A C23A H23A 120.0 . . ?
C24A C23A C22A 120.0(7) . . ?
C24A C23A H23A 120.0 . . ?
C23A C24A H24A 119.8 . . ?
C23A C24A C25A 120.4(7) . . ?
C25A C24A H24A 119.8 . . ?
C20A C25A H25A 119.9 . . ?
C24A C25A C20A 120.1(7) . . ?
C24A C25A H25A 119.9 . . ?
C31A C30A P1A 123.7(5) . . ?
C35A C30A P1A 117.8(5) . . ?
C35A C30A C31A 118.5(6) . . ?
C30A C31A H31A 119.9 . . ?
C32A C31A C30A 120.2(6) . . ?
C32A C31A H31A 119.9 . . ?
C31A C32A H32A 119.8 . . ?
C33A C32A C31A 120.3(6) . . ?
C33A C32A H32A 119.8 . . ?
C32A C33A H33A 119.9 . . ?
C34A C33A C32A 120.2(7) . . ?
C34A C33A H33A 119.9 . . ?
C33A C34A H34A 119.9 . . ?
C33A C34A C35A 120.1(7) . . ?
C35A C34A H34A 119.9 . . ?
C30A C35A H35A 119.7 . . ?
C34A C35A C30A 120.6(6) . . ?
C34A C35A H35A 119.7 . . ?
C41A C40A P1A 124.2(5) . . ?
C45A C40A P1A 117.5(5) . . ?
C45A C40A C41A 118.3(6) . . ?
C40A C41A H41A 119.6 . . ?
C42A C41A C40A 120.8(7) . . ?
C42A C41A H41A 119.6 . . ?
C41A C42A H42A 119.7 . . ?
C43A C42A C41A 120.5(7) . . ?
C43A C42A H42A 119.7 . . ?
C42A C43A H43A 120.4 . . ?
C42A C43A C44A 119.3(7) . . ?
C44A C43A H43A 120.4 . . ?
C43A C44A H44A 119.8 . . ?
C45A C44A C43A 120.5(7) . . ?
C45A C44A H44A 119.8 . . ?
C40A C45A H45A 119.7 . . ?
C44A C45A C40A 120.6(7) . . ?
C44A C45A H45A 119.7 . . ?
C51A C50A P2A 114.3(5) . . ?
C51A C50A C55A 119.1(6) . . ?
C55A C50A P2A 126.6(6) . . ?
C50A C51A H51A 119.8 . . ?
C50A C51A C52A 120.5(6) . . ?
C52A C51A H51A 119.8 . . ?
C51A C52A H52A 119.6 . . ?
C53A C52A C51A 120.8(7) . . ?
C53A C52A H52A 119.6 . . ?
C52A C53A H53A 120.6 . . ?
C52A C53A C54A 118.8(7) . . ?
C54A C53A H53A 120.6 . . ?
C53A C54A H54A 119.3 . . ?
C53A C54A C55A 121.5(7) . . ?
C55A C54A H54A 119.3 . . ?
C50A C55A C54A 119.4(7) . . ?
C50A C55A H55A 120.3 . . ?
C54A C55A H55A 120.3 . . ?
C61A C60A P2A 122.0(6) . . ?
C65A C60A P2A 118.9(5) . . ?
C65A C60A C61A 118.6(7) . . ?
C60A C61A H61A 119.8 . . ?
C62A C61A C60A 120.4(8) . . ?
C62A C61A H61A 119.8 . . ?
C61A C62A H62A 120.0 . . ?
C63A C62A C61A 120.0(9) . . ?
C63A C62A H62A 120.0 . . ?
C62A C63A H63A 119.8 . . ?
C64A C63A C62A 120.4(8) . . ?
C64A C63A H63A 119.8 . . ?
C63A C64A H64A 120.0 . . ?
C63A C64A C65A 120.0(9) . . ?
C65A C64A H64A 120.0 . . ?
C60A C65A C64A 120.6(7) . . ?
C60A C65A H65A 119.7 . . ?
C64A C65A H65A 119.7 . . ?
C71A C70A P2A 123.3(5) . . ?
C71A C70A C75A 118.8(6) . . ?
C75A C70A P2A 117.9(5) . . ?
C70A C71A H71A 120.0 . . ?
C70A C71A C72A 120.0(7) . . ?
C72A C71A H71A 120.0 . . ?
C71A C72A H72A 119.7 . . ?
C73A C72A C71A 120.7(7) . . ?
C73A C72A H72A 119.7 . . ?
C72A C73A H73A 120.2 . . ?
C72A C73A C74A 119.7(6) . . ?
C74A C73A H73A 120.2 . . ?
C73A C74A H74A 119.9 . . ?
C73A C74A C75A 120.3(7) . . ?
C75A C74A H74A 119.9 . . ?
C70A C75A H75A 119.7 . . ?
C74A C75A C70A 120.6(6) . . ?
C74A C75A H75A 119.7 . . ?
N2A B1A H1A 110.1 . . ?
N4A B1A N2A 108.9(5) . . ?
N4A B1A N6A 109.0(6) . . ?
N4A B1A H1A 110.1 . . ?
N6A B1A N2A 108.7(6) . . ?
N6A B1A H1A 110.1 . . ?
H71C C71 H71D 109.5 . . ?
H71C C71 H71E 109.5 . . ?
H71D C71 H71E 109.5 . . ?
C72 C71 H71C 109.5 . . ?
C72 C71 H71D 109.5 . . ?
C72 C71 H71E 109.5 . . ?
N7 C72 C71 179(2) . . ?
H73C C73 H73D 109.5 . . ?
H73C C73 H73E 109.5 . . ?
H73D C73 H73E 109.5 . . ?
C74 C73 H73C 109.5 . . ?
C74 C73 H73D 109.5 . . ?
C74 C73 H73E 109.5 . . ?
N8 C74 C73 178(2) . . ?
N3 C2 C7 174(4) . . ?
C2 C7 H7A 109.5 . . ?
C2 C7 H7B 109.5 . . ?
C2 C7 H7C 109.5 . . ?
H7A C7 H7B 109.5 . . ?
H7A C7 H7C 109.5 . . ?
H7B C7 H7C 109.5 . . ?

loop_
_geom_bond_atom_site_label_1
_geom_bond_atom_site_label_2
_geom_bond_distance
_geom_bond_site_symmetry_2
_geom_bond_publ_flag
Pt1B W1B 2.7961(4) . ?
Pt1B P1B 2.2687(15) . ?
Pt1B P2B 2.3521(15) . ?
Pt1B C1B 1.988(6) . ?
W1B N1B 2.244(5) . ?
W1B N3B 2.245(5) . ?
W1B N5B 2.249(5) . ?
W1B C1B 1.952(7) . ?
W1B C2B 2.007(7) . ?
W1B C3B 1.982(7) . ?
Cl1B C1B 1.717(7) . ?
P1B C20B 1.830(7) . ?
P1B C30B 1.841(7) . ?
P1B C40B 1.832(6) . ?
P2B C50B 1.834(6) . ?
P2B C60B 1.837(6) . ?
P2B C70B 1.856(7) . ?
O1B C2B 1.151(8) . ?
O2B C3B 1.160(8) . ?
N1B N2B 1.374(7) . ?
N1B C5B 1.345(8) . ?
N2B C7B 1.363(8) . ?
N2B B1B 1.529(8) . ?
N3B N4B 1.383(7) . ?
N3B C10B 1.349(8) . ?
N4B C12B 1.347(8) . ?
N4B B1B 1.544(8) . ?
N5B N6B 1.373(7) . ?
N5B C15B 1.344(8) . ?
N6B C17B 1.350(8) . ?
N6B B1B 1.542(8) . ?
C4B H4BA 0.9600 . ?
C4B H4BB 0.9600 . ?
C4B H4BC 0.9600 . ?
C4B C5B 1.493(9) . ?
C5B C6B 1.403(9) . ?
C6B H6B 0.9300 . ?
C6B C7B 1.367(9) . ?
C7B C8B 1.495(9) . ?
C8B H8BA 0.9600 . ?
C8B H8BB 0.9600 . ?
C8B H8BC 0.9600 . ?
C9B H9BA 0.9600 . ?
C9B H9BB 0.9600 . ?
C9B H9BC 0.9600 . ?
C9B C10B 1.492(10) . ?
C10B C11B 1.391(9) . ?
C11B H11B 0.9300 . ?
C11B C12B 1.368(10) . ?
C12B C13B 1.492(9) . ?
C13B H13A 0.9600 . ?
C13B H13B 0.9600 . ?
C13B H13C 0.9600 . ?
C14B H14A 0.9600 . ?
C14B H14B 0.9600 . ?
C14B H14C 0.9600 . ?
C14B C15B 1.496(9) . ?
C15B C16B 1.389(9) . ?
C16B H16B 0.9300 . ?
C16B C17B 1.386(9) . ?
C17B C18B 1.480(10) . ?
C18B H18A 0.9600 . ?
C18B H18B 0.9600 . ?
C18B H18C 0.9600 . ?
C20B C21B 1.392(9) . ?
C20B C25B 1.415(9) . ?
C21B H21B 0.9300 . ?
C21B C22B 1.383(10) . ?
C22B H22B 0.9300 . ?
C22B C23B 1.372(10) . ?
C23B H23B 0.9300 . ?
C23B C24B 1.394(10) . ?
C24B H24B 0.9300 . ?
C24B C25B 1.383(10) . ?
C25B H25B 0.9300 . ?
C30B C31B 1.391(10) . ?
C30B C35B 1.386(9) . ?
C31B H31B 0.9300 . ?
C31B C32B 1.389(10) . ?
C32B H32B 0.9300 . ?
C32B C33B 1.390(12) . ?
C33B H33B 0.9300 . ?
C33B C34B 1.382(12) . ?
C34B H34B 0.9300 . ?
C34B C35B 1.398(11) . ?
C35B H35B 0.9300 . ?
C40B C41B 1.396(9) . ?
C40B C45B 1.405(9) . ?
C41B H41B 0.9300 . ?
C41B C42B 1.381(9) . ?
C42B H42B 0.9300 . ?
C42B C43B 1.387(11) . ?
C43B H43B 0.9300 . ?
C43B C44B 1.387(10) . ?
C44B H44B 0.9300 . ?
C44B C45B 1.384(9) . ?
C45B H45B 0.9300 . ?
C50B C51B 1.399(9) . ?
C50B C55B 1.372(9) . ?
C51B H51B 0.9300 . ?
C51B C52B 1.392(10) . ?
C52B H52B 0.9300 . ?
C52B C53B 1.369(12) . ?
C53B H53B 0.9300 . ?
C53B C54B 1.372(11) . ?
C54B H54B 0.9300 . ?
C54B C55B 1.400(9) . ?
C55B H55B 0.9300 . ?
C60B C61B 1.392(9) . ?
C60B C65B 1.383(9) . ?
C61B H61B 0.9300 . ?
C61B C62B 1.388(10) . ?
C62B H62B 0.9300 . ?
C62B C63B 1.372(12) . ?
C63B H63B 0.9300 . ?
C63B C64B 1.387(12) . ?
C64B H64B 0.9300 . ?
C64B C65B 1.380(10) . ?
C65B H65B 0.9300 . ?
C70B C71B 1.399(9) . ?
C70B C75B 1.384(10) . ?
C71B H71B 0.9300 . ?
C71B C72B 1.393(10) . ?
C72B H72B 0.9300 . ?
C72B C73B 1.372(12) . ?
C73B H73B 0.9300 . ?
C73B C74B 1.380(11) . ?
C74B H74B 0.9300 . ?
C74B C75B 1.408(10) . ?
C75B H75B 0.9300 . ?
B1B H1B 1.1500 . ?
Pt1C W1C 2.838(14) . ?
Pt1D W2D 2.804(14) . ?
Pt1A W1A 2.8078(4) . ?
Pt1A P1A 2.2684(14) . ?
Pt1A P2A 2.3523(14) . ?
Pt1A C1A 1.964(6) . ?
W1A N1A 2.263(5) . ?
W1A N3A 2.253(5) . ?
W1A N5A 2.239(5) . ?
W1A C1A 1.970(7) . ?
W1A C2A 1.984(7) . ?
W1A C3A 1.988(7) . ?
Cl1A C1A 1.717(6) . ?
P1A C20A 1.831(6) . ?
P1A C30A 1.827(6) . ?
P1A C40A 1.839(6) . ?
P2A C50A 1.825(6) . ?
P2A C60A 1.825(7) . ?
P2A C70A 1.857(6) . ?
O1A C2A 1.161(8) . ?
O2A C3A 1.157(9) . ?
N1A N2A 1.379(7) . ?
N1A C5A 1.347(8) . ?
N2A C7A 1.346(8) . ?
N2A B1A 1.541(9) . ?
N3A N4A 1.373(7) . ?
N3A C10A 1.331(8) . ?
N4A C12A 1.368(9) . ?
N4A B1A 1.525(9) . ?
N5A N6A 1.373(8) . ?
N5A C15A 1.338(9) . ?
N6A C17A 1.357(8) . ?
N6A B1A 1.541(10) . ?
C4A H4AA 0.9600 . ?
C4A H4AB 0.9600 . ?
C4A H4AC 0.9600 . ?
C4A C5A 1.496(9) . ?
C5A C6A 1.394(9) . ?
C6A H6A 0.9300 . ?
C6A C7A 1.376(10) . ?
C7A C8A 1.503(10) . ?
C8A H8AA 0.9600 . ?
C8A H8AB 0.9600 . ?
C8A H8AC 0.9600 . ?
C9A H9AA 0.9600 . ?
C9A H9AB 0.9600 . ?
C9A H9AC 0.9600 . ?
C9A C10A 1.505(9) . ?
C10A C11A 1.406(10) . ?
C11A H11A 0.9300 . ?
C11A C12A 1.386(10) . ?
C12A C13A 1.489(11) . ?
C13A H13D 0.9600 . ?
C13A H13E 0.9600 . ?
C13A H13F 0.9600 . ?
C14A H14D 0.9600 . ?
C14A H14E 0.9600 . ?
C14A H14F 0.9600 . ?
C14A C15A 1.495(10) . ?
C15A C16A 1.393(10) . ?
C16A H16A 0.9300 . ?
C16A C17A 1.378(11) . ?
C17A C18A 1.498(11) . ?
C18A H18D 0.9600 . ?
C18A H18E 0.9600 . ?
C18A H18F 0.9600 . ?
C20A C21A 1.377(9) . ?
C20A C25A 1.393(9) . ?
C21A H21A 0.9300 . ?
C21A C22A 1.397(9) . ?
C22A H22A 0.9300 . ?
C22A C23A 1.392(11) . ?
C23A H23A 0.9300 . ?
C23A C24A 1.373(11) . ?
C24A H24A 0.9300 . ?
C24A C25A 1.393(10) . ?
C25A H25A 0.9300 . ?
C30A C31A 1.401(8) . ?
C30A C35A 1.389(9) . ?
C31A H31A 0.9300 . ?
C31A C32A 1.386(9) . ?
C32A H32A 0.9300 . ?
C32A C33A 1.374(11) . ?
C33A H33A 0.9300 . ?
C33A C34A 1.373(10) . ?
C34A H34A 0.9300 . ?
C34A C35A 1.387(9) . ?
C35A H35A 0.9300 . ?
C40A C41A 1.403(9) . ?
C40A C45A 1.397(9) . ?
C41A H41A 0.9300 . ?
C41A C42A 1.385(10) . ?
C42A H42A 0.9300 . ?
C42A C43A 1.384(11) . ?
C43A H43A 0.9300 . ?
C43A C44A 1.393(11) . ?
C44A H44A 0.9300 . ?
C44A C45A 1.388(9) . ?
C45A H45A 0.9300 . ?
C50A C51A 1.387(9) . ?
C50A C55A 1.394(9) . ?
C51A H51A 0.9300 . ?
C51A C52A 1.403(9) . ?
C52A H52A 0.9300 . ?
C52A C53A 1.373(11) . ?
C53A H53A 0.9300 . ?
C53A C54A 1.383(12) . ?
C54A H54A 0.9300 . ?
C54A C55A 1.401(11) . ?
C55A H55A 0.9300 . ?
C60A C61A 1.397(10) . ?
C60A C65A 1.388(10) . ?
C61A H61A 0.9300 . ?
C61A C62A 1.392(12) . ?
C62A H62A 0.9300 . ?
C62A C63A 1.380(15) . ?
C63A H63A 0.9300 . ?
C63A C64A 1.369(14) . ?
C64A H64A 0.9300 . ?
C64A C65A 1.398(10) . ?
C65A H65A 0.9300 . ?
C70A C71A 1.390(9) . ?
C70A C75A 1.393(9) . ?
C71A H71A 0.9300 . ?
C71A C72A 1.401(9) . ?
C72A H72A 0.9300 . ?
C72A C73A 1.376(11) . ?
C73A H73A 0.9300 . ?
C73A C74A 1.377(10) . ?
C74A H74A 0.9300 . ?
C74A C75A 1.393(9) . ?
C75A H75A 0.9300 . ?
B1A H1A 1.1500 . ?
N7 C72 1.146(18) . ?
C71 H71C 0.9600 . ?
C71 H71D 0.9600 . ?
C71 H71E 0.9600 . ?
C71 C72 1.416(19) . ?
N8 C74 1.08(2) . ?
C73 H73C 0.9600 . ?
C73 H73D 0.9600 . ?
C73 H73E 0.9600 . ?
C73 C74 1.44(3) . ?
C2 N3 1.15(4) . ?
C2 C7 1.45(5) . ?
C7 H7A 0.9600 . ?
C7 H7B 0.9600 . ?
C7 H7C 0.9600 . ?

loop_
_geom_torsion_atom_site_label_1
_geom_torsion_atom_site_label_2
_geom_torsion_atom_site_label_3
_geom_torsion_atom_site_label_4
_geom_torsion
_geom_torsion_site_symmetry_1
_geom_torsion_site_symmetry_2
_geom_torsion_site_symmetry_3
_geom_torsion_site_symmetry_4
_geom_torsion_publ_flag
Pt1B P1B C20B C21B 8.2(6) . . . . ?
Pt1B P1B C20B C25B -169.9(5) . . . . ?
Pt1B P1B C30B C31B 27.9(6) . . . . ?
Pt1B P1B C30B C35B -158.5(5) . . . . ?
Pt1B P1B C40B C41B -100.3(5) . . . . ?
Pt1B P1B C40B C45B 78.9(6) . . . . ?
Pt1B P2B C50B C51B 42.7(5) . . . . ?
Pt1B P2B C50B C55B -141.5(5) . . . . ?
Pt1B P2B C60B C61B -3.5(6) . . . . ?
Pt1B P2B C60B C65B 179.9(5) . . . . ?
Pt1B P2B C70B C71B 93.4(6) . . . . ?
Pt1B P2B C70B C75B -85.7(6) . . . . ?
W1B N1B N2B C7B 177.0(4) . . . . ?
W1B N1B N2B B1B -3.2(7) . . . . ?
W1B N1B C5B C4B 2.5(10) . . . . ?
W1B N1B C5B C6B -176.9(4) . . . . ?
W1B N3B N4B C12B 179.6(4) . . . . ?
W1B N3B N4B B1B -5.5(7) . . . . ?
W1B N3B C10B C9B 2.9(10) . . . . ?
W1B N3B C10B C11B -179.3(4) . . . . ?
W1B N5B N6B C17B -177.4(4) . . . . ?
W1B N5B N6B B1B 6.4(7) . . . . ?
W1B N5B C15B C14B -5.9(10) . . . . ?
W1B N5B C15B C16B 176.5(4) . . . . ?
P1B C20B C21B C22B 179.4(5) . . . . ?
P1B C20B C25B C24B -179.8(6) . . . . ?
P1B C30B C31B C32B 171.7(6) . . . . ?
P1B C30B C35B C34B -172.3(6) . . . . ?
P1B C40B C41B C42B -179.3(5) . . . . ?
P1B C40B C45B C44B 179.3(5) . . . . ?
P2B C50B C51B C52B 176.5(5) . . . . ?
P2B C50B C55B C54B -176.3(5) . . . . ?
P2B C60B C61B C62B -178.4(5) . . . . ?
P2B C60B C65B C64B 178.8(5) . . . . ?
P2B C70B C71B C72B -178.6(5) . . . . ?
P2B C70B C75B C74B 179.0(6) . . . . ?
N1B N2B C7B C6B 0.8(7) . . . . ?
N1B N2B C7B C8B -178.6(6) . . . . ?
N1B N2B B1B N4B 61.0(7) . . . . ?
N1B N2B B1B N6B -57.1(7) . . . . ?
N1B C5B C6B C7B -0.1(8) . . . . ?
N2B N1B C5B C4B -180.0(6) . . . . ?
N2B N1B C5B C6B 0.5(7) . . . . ?
N3B N4B C12B C11B 0.1(7) . . . . ?
N3B N4B C12B C13B -177.7(6) . . . . ?
N3B N4B B1B N2B -55.4(7) . . . . ?
N3B N4B B1B N6B 62.5(7) . . . . ?
N3B C10B C11B C12B -0.8(8) . . . . ?
N4B N3B C10B C9B -177.0(6) . . . . ?
N4B N3B C10B C11B 0.8(7) . . . . ?
N5B N6B C17B C16B -0.1(7) . . . . ?
N5B N6B C17B C18B 179.9(7) . . . . ?
N5B N6B B1B N2B 55.0(7) . . . . ?
N5B N6B B1B N4B -63.1(7) . . . . ?
N5B C15B C16B C17B 2.0(8) . . . . ?
N6B N5B C15B C14B 175.5(6) . . . . ?
N6B N5B C15B C16B -2.0(7) . . . . ?
C4B C5B C6B C7B -179.5(7) . . . . ?
C5B N1B N2B C7B -0.8(7) . . . . ?
C5B N1B N2B B1B 179.0(5) . . . . ?
C5B C6B C7B N2B -0.4(7) . . . . ?
C5B C6B C7B C8B 178.9(7) . . . . ?
C7B N2B B1B N4B -119.3(7) . . . . ?
C7B N2B B1B N6B 122.6(7) . . . . ?
C9B C10B C11B C12B 176.9(7) . . . . ?
C10B N3B N4B C12B -0.6(7) . . . . ?
C10B N3B N4B B1B 174.4(5) . . . . ?
C10B C11B C12B N4B 0.4(7) . . . . ?
C10B C11B C12B C13B 178.0(7) . . . . ?
C12B N4B B1B N2B 118.3(7) . . . . ?
C12B N4B B1B N6B -123.7(6) . . . . ?
C14B C15B C16B C17B -175.5(6) . . . . ?
C15B N5B N6B C17B 1.3(7) . . . . ?
C15B N5B N6B B1B -174.9(5) . . . . ?
C15B C16B C17B N6B -1.1(8) . . . . ?
C15B C16B C17B C18B 178.9(8) . . . . ?
C17B N6B B1B N2B -120.4(7) . . . . ?
C17B N6B B1B N4B 121.5(7) . . . . ?
C20B P1B C30B C31B 152.4(5) . . . . ?
C20B P1B C30B C35B -34.0(7) . . . . ?
C20B P1B C40B C41B 132.3(5) . . . . ?
C20B P1B C40B C45B -48.5(6) . . . . ?
C20B C21B C22B C23B 1.5(11) . . . . ?
C21B C20B C25B C24B 2.0(11) . . . . ?
C21B C22B C23B C24B -0.3(11) . . . . ?
C22B C23B C24B C25B 0.0(11) . . . . ?
C23B C24B C25B C20B -0.9(12) . . . . ?
C25B C20B C21B C22B -2.3(10) . . . . ?
C30B P1B C20B C21B -114.6(5) . . . . ?
C30B P1B C20B C25B 67.3(6) . . . . ?
C30B P1B C40B C41B 24.0(6) . . . . ?
C30B P1B C40B C45B -156.9(5) . . . . ?
C30B C31B C32B C33B 0.2(12) . . . . ?
C31B C30B C35B C34B 1.2(11) . . . . ?
C31B C32B C33B C34B 2.8(12) . . . . ?
C32B C33B C34B C35B -3.8(12) . . . . ?
C33B C34B C35B C30B 1.8(12) . . . . ?
C35B C30B C31B C32B -2.2(11) . . . . ?
C40B P1B C20B C21B 141.0(5) . . . . ?
C40B P1B C20B C25B -37.1(7) . . . . ?
C40B P1B C30B C31B -103.5(5) . . . . ?
C40B P1B C30B C35B 70.2(6) . . . . ?
C40B C41B C42B C43B -0.2(10) . . . . ?
C41B C40B C45B C44B -1.4(10) . . . . ?
C41B C42B C43B C44B -1.2(11) . . . . ?
C42B C43B C44B C45B 1.2(11) . . . . ?
C43B C44B C45B C40B 0.1(11) . . . . ?
C45B C40B C41B C42B 1.5(9) . . . . ?
C50B P2B C60B C61B -126.8(5) . . . . ?
C50B P2B C60B C65B 56.6(6) . . . . ?
C50B P2B C70B C71B -145.7(6) . . . . ?
C50B P2B C70B C75B 35.2(6) . . . . ?
C50B C51B C52B C53B 0.1(11) . . . . ?
C51B C50B C55B C54B -0.7(10) . . . . ?
C51B C52B C53B C54B -0.2(11) . . . . ?
C52B C53B C54B C55B -0.2(11) . . . . ?
C53B C54B C55B C50B 0.6(11) . . . . ?
C55B C50B C51B C52B 0.4(10) . . . . ?
C60B P2B C50B C51B 168.9(5) . . . . ?
C60B P2B C50B C55B -15.3(7) . . . . ?
C60B P2B C70B C71B -35.2(6) . . . . ?
C60B P2B C70B C75B 145.7(6) . . . . ?
C60B C61B C62B C63B -0.5(11) . . . . ?
C61B C60B C65B C64B 2.2(10) . . . . ?
C61B C62B C63B C64B 2.1(11) . . . . ?
C62B C63B C64B C65B -1.5(11) . . . . ?
C63B C64B C65B C60B -0.7(11) . . . . ?
C65B C60B C61B C62B -1.6(10) . . . . ?
C70B P2B C50B C51B -86.7(5) . . . . ?
C70B P2B C50B C55B 89.1(6) . . . . ?
C70B P2B C60B C61B 129.5(5) . . . . ?
C70B P2B C60B C65B -47.1(6) . . . . ?
C70B C71B C72B C73B 0.6(11) . . . . ?
C71B C70B C75B C74B -0.2(11) . . . . ?
C71B C72B C73B C74B -1.9(12) . . . . ?
C72B C73B C74B C75B 2.2(13) . . . . ?
C73B C74B C75B C70B -1.2(13) . . . . ?
C75B C70B C71B C72B 0.5(10) . . . . ?
B1B N2B C7B C6B -179.0(6) . . . . ?
B1B N2B C7B C8B 1.6(10) . . . . ?
B1B N4B C12B C11B -174.2(6) . . . . ?
B1B N4B C12B C13B 8.0(10) . . . . ?
B1B N6B C17B C16B 175.6(6) . . . . ?
B1B N6B C17B C18B -4.4(11) . . . . ?
Pt1A P1A C20A C21A -0.3(6) . . . . ?
Pt1A P1A C20A C25A 179.7(5) . . . . ?
Pt1A P1A C30A C31A 118.8(5) . . . . ?
Pt1A P1A C30A C35A -59.8(5) . . . . ?
Pt1A P1A C40A C41A 114.9(5) . . . . ?
Pt1A P1A C40A C45A -67.8(5) . . . . ?
Pt1A P2A C50A C51A -52.3(5) . . . . ?
Pt1A P2A C50A C55A 125.3(5) . . . . ?
Pt1A P2A C60A C61A -173.4(6) . . . . ?
Pt1A P2A C60A C65A 15.1(6) . . . . ?
Pt1A P2A C70A C71A 99.6(6) . . . . ?
Pt1A P2A C70A C75A -81.4(5) . . . . ?
W1A N1A N2A C7A 176.0(4) . . . . ?
W1A N1A N2A B1A -4.5(7) . . . . ?
W1A N1A C5A C4A 7.0(10) . . . . ?
W1A N1A C5A C6A -175.3(5) . . . . ?
W1A N3A N4A C12A -178.2(5) . . . . ?
W1A N3A N4A B1A -0.2(8) . . . . ?
W1A N3A C10A C9A 2.4(10) . . . . ?
W1A N3A C10A C11A 179.9(5) . . . . ?
W1A N5A N6A C17A -177.5(4) . . . . ?
W1A N5A N6A B1A 4.3(7) . . . . ?
W1A N5A C15A C14A -1.5(10) . . . . ?
W1A N5A C15A C16A 177.4(5) . . . . ?
P1A C20A C21A C22A -177.4(5) . . . . ?
P1A C20A C25A C24A 177.0(6) . . . . ?
P1A C30A C31A C32A -179.7(5) . . . . ?
P1A C30A C35A C34A -179.8(6) . . . . ?
P1A C40A C41A C42A 178.4(5) . . . . ?
P1A C40A C45A C44A -178.8(5) . . . . ?
P2A C50A C51A C52A 179.0(5) . . . . ?
P2A C50A C55A C54A -177.7(5) . . . . ?
P2A C60A C61A C62A -171.9(8) . . . . ?
P2A C60A C65A C64A 171.3(6) . . . . ?
P2A C70A C71A C72A 179.9(5) . . . . ?
P2A C70A C75A C74A -178.8(5) . . . . ?
N1A N2A C7A C6A 0.3(8) . . . . ?
N1A N2A C7A C8A -178.2(6) . . . . ?
N1A N2A B1A N4A 62.3(8) . . . . ?
N1A N2A B1A N6A -56.3(7) . . . . ?
N1A C5A C6A C7A -0.7(8) . . . . ?
N2A N1A C5A C4A -176.8(6) . . . . ?
N2A N1A C5A C6A 0.9(7) . . . . ?
N3A N4A C12A C11A -2.9(9) . . . . ?
N3A N4A C12A C13A 173.0(8) . . . . ?
N3A N4A B1A N2A -59.8(8) . . . . ?
N3A N4A B1A N6A 58.6(8) . . . . ?
N3A C10A C11A C12A -1.2(8) . . . . ?
N4A N3A C10A C9A -178.1(6) . . . . ?
N4A N3A C10A C11A -0.6(7) . . . . ?
N5A N6A C17A C16A -0.9(8) . . . . ?
N5A N6A C17A C18A 179.6(8) . . . . ?
N5A N6A B1A N2A 57.1(7) . . . . ?
N5A N6A B1A N4A -61.4(7) . . . . ?
N5A C15A C16A C17A 0.7(9) . . . . ?
N6A N5A C15A C14A 179.8(6) . . . . ?
N6A N5A C15A C16A -1.2(8) . . . . ?
C4A C5A C6A C7A 176.9(7) . . . . ?
C5A N1A N2A C7A -0.8(7) . . . . ?
C5A N1A N2A B1A 178.8(6) . . . . ?
C5A C6A C7A N2A 0.2(8) . . . . ?
C5A C6A C7A C8A 178.6(7) . . . . ?
C7A N2A B1A N4A -118.3(7) . . . . ?
C7A N2A B1A N6A 123.1(7) . . . . ?
C9A C10A C11A C12A 176.2(7) . . . . ?
C10A N3A N4A C12A 2.2(8) . . . . ?
C10A N3A N4A B1A -179.8(6) . . . . ?
C10A C11A C12A N4A 2.5(9) . . . . ?
C10A C11A C12A C13A -173.0(10) . . . . ?
C12A N4A B1A N2A 117.9(8) . . . . ?
C12A N4A B1A N6A -123.7(8) . . . . ?
C14A C15A C16A C17A 179.6(7) . . . . ?
C15A N5A N6A C17A 1.3(7) . . . . ?
C15A N5A N6A B1A -176.8(6) . . . . ?
C15A C16A C17A N6A 0.1(9) . . . . ?
C15A C16A C17A C18A 179.6(9) . . . . ?
C17A N6A B1A N2A -120.7(7) . . . . ?
C17A N6A B1A N4A 120.8(7) . . . . ?
C20A P1A C30A C31A -4.7(6) . . . . ?
C20A P1A C30A C35A 176.7(5) . . . . ?
C20A P1A C40A C41A -116.2(6) . . . . ?
C20A P1A C40A C45A 61.2(5) . . . . ?
C20A C21A C22A C23A -1.2(11) . . . . ?
C21A C20A C25A C24A -3.0(10) . . . . ?
C21A C22A C23A C24A 0.1(11) . . . . ?
C22A C23A C24A C25A -0.5(12) . . . . ?
C23A C24A C25A C20A 1.9(12) . . . . ?
C25A C20A C21A C22A 2.6(10) . . . . ?
C30A P1A C20A C21A 119.3(5) . . . . ?
C30A P1A C20A C25A -60.6(6) . . . . ?
C30A P1A C40A C41A -9.0(6) . . . . ?
C30A P1A C40A C45A 168.3(5) . . . . ?
C30A C31A C32A C33A -0.1(10) . . . . ?
C31A C30A C35A C34A 1.6(10) . . . . ?
C31A C32A C33A C34A 0.9(11) . . . . ?
C32A C33A C34A C35A -0.4(11) . . . . ?
C33A C34A C35A C30A -0.8(11) . . . . ?
C35A C30A C31A C32A -1.1(10) . . . . ?
C40A P1A C20A C21A -134.4(5) . . . . ?
C40A P1A C20A C25A 45.6(6) . . . . ?
C40A P1A C30A C31A -108.6(6) . . . . ?
C40A P1A C30A C35A 72.8(6) . . . . ?
C40A C41A C42A C43A -0.3(11) . . . . ?
C41A C40A C45A C44A -1.3(9) . . . . ?
C41A C42A C43A C44A -0.2(11) . . . . ?
C42A C43A C44A C45A -0.1(11) . . . . ?
C43A C44A C45A C40A 0.8(10) . . . . ?
C45A C40A C41A C42A 1.0(10) . . . . ?
C50A P2A C60A C61A -50.2(7) . . . . ?
C50A P2A C60A C65A 138.3(5) . . . . ?
C50A P2A C70A C71A -20.7(6) . . . . ?
C50A P2A C70A C75A 158.3(5) . . . . ?
C50A C51A C52A C53A -1.4(10) . . . . ?
C51A C50A C55A C54A -0.2(10) . . . . ?
C51A C52A C53A C54A 0.5(11) . . . . ?
C52A C53A C54A C55A 0.5(11) . . . . ?
C53A C54A C55A C50A -0.7(11) . . . . ?
C55A C50A C51A C52A 1.2(9) . . . . ?
C60A P2A C50A C51A 179.7(5) . . . . ?
C60A P2A C50A C55A -2.7(6) . . . . ?
C60A P2A C70A C71A -132.4(6) . . . . ?
C60A P2A C70A C75A 46.6(6) . . . . ?
C60A C61A C62A C63A 0.0(17) . . . . ?
C61A C60A C65A C64A -0.5(11) . . . . ?
C61A C62A C63A C64A 1.3(18) . . . . ?
C62A C63A C64A C65A -2.1(16) . . . . ?
C63A C64A C65A C60A 1.7(13) . . . . ?
C65A C60A C61A C62A -0.3(13) . . . . ?
C70A P2A C50A C51A 77.6(5) . . . . ?
C70A P2A C50A C55A -104.8(6) . . . . ?
C70A P2A C60A C61A 54.6(7) . . . . ?
C70A P2A C60A C65A -116.9(6) . . . . ?
C70A C71A C72A C73A -1.0(11) . . . . ?
C71A C70A C75A C74A 0.2(10) . . . . ?
C71A C72A C73A C74A 0.0(11) . . . . ?
C72A C73A C74A C75A 1.1(11) . . . . ?
C73A C74A C75A C70A -1.2(10) . . . . ?
C75A C70A C71A C72A 0.9(10) . . . . ?
B1A N2A C7A C6A -179.1(6) . . . . ?
B1A N2A C7A C8A 2.4(11) . . . . ?
B1A N4A C12A C11A 179.2(7) . . . . ?
B1A N4A C12A C13A -4.9(13) . . . . ?
B1A N6A C17A C16A 177.1(7) . . . . ?
B1A N6A C17A C18A -2.5(12) . . . . ?

loop_
_exptl_oxdiff_crystal_face_indexfrac_h
_exptl_oxdiff_crystal_face_indexfrac_k
_exptl_oxdiff_crystal_face_indexfrac_l
_exptl_oxdiff_crystal_face_x
_exptl_oxdiff_crystal_face_y
_exptl_oxdiff_crystal_face_z
1.8434 13.6257 4.5817 -0.1257 -0.9673 0.2202
-2.0641 -13.5417 -6.6261 0.1201 0.9268 -0.3559
-1.3984 1.6574 -13.9355 -0.0494 -0.3595 -0.9318
1.3686 -1.8505 13.8379 0.0511 0.3727 0.9265
7.4082 1.2126 0.4462 -0.9883 0.0252 0.1506
-7.4619 -1.7628 -3.2170 0.9454 -0.0246 -0.3250
0.5036 -2.8856 -15.1403 -0.3415 0.0063 -0.9399
1.1990 3.2216 15.5357 0.1197 -0.0006 0.9928
